data_2239728
loop_
_publ_author_name
'Kayalvizhi, M.'
'Vasuki, G.'
'Khatri, Adil I.'
'Samant, Shriniwas D.'

_publ_section_title
;
 3-Methylbenzo[1,2-<i>c</i>:5,4-<i>c</i>']dichromen-6(8<i>H</i>)-one
;
_journal_coeditor_code SU2746
_journal_issue 8
_journal_name_full 'Acta Crystallographica Section E'
_journal_page_first o838
_journal_paper_doi 10.1107/S1600536814015001
_journal_volume 70
_journal_year 2014
_chemical_formula_iupac 'C21 H14 O3'
_chemical_formula_moiety 'C21 H14 O3'
_chemical_formula_sum 'C21 H14 O3'
_chemical_formula_weight 314.32
_chemical_name_systematic
;
3-Methylbenzo[1,2-<i>c</i>:5,4-<i>c</i>']dichromen-6(8<i>H</i>)-one
;
_space_group_crystal_system monoclinic
_space_group_IT_number 9
_space_group_name_Hall 'C -2yc'
_space_group_name_H-M_alt 'C 1 c 1'
_symmetry_space_group_name_Hall 'C -2yc'
_symmetry_space_group_name_H-M 'C 1 c 1'
_atom_sites_solution_hydrogens geom
_atom_sites_solution_primary direct
_atom_sites_solution_secondary difmap
_audit_creation_method SHELXL-2014
_cell_angle_alpha 90
_cell_angle_beta 100.489(2)
_cell_angle_gamma 90
_cell_formula_units_Z 32
_cell_length_a 20.7595(16)
_cell_length_b 20.7800(16)
_cell_length_c 28.427(2)
_cell_measurement_reflns_used 22280
_cell_measurement_temperature 296(2)
_cell_measurement_theta_max 26.4
_cell_measurement_theta_min 1.4
_cell_volume 12058.0(16)
_computing_cell_refinement 'APEX2 and SAINT (Bruker, 2004)'
_computing_data_collection 'APEX2 (Bruker, 2004)'
_computing_data_reduction 'SAINT and XPREP (Bruker, 2004)'
_computing_molecular_graphics 'ORTEP-3 for Windows (Farrugia, 2012)'
_computing_publication_material 'PLATON (Spek, 2009)'
_computing_structure_refinement 'SHELXL97 (Sheldrick, 2008)'
_computing_structure_solution 'SHELXS97 (Sheldrick, 2008)'
_diffrn_ambient_temperature 296(2)
_diffrn_measured_fraction_theta_full 1.000
_diffrn_measured_fraction_theta_max 1.000
_diffrn_measurement_device_type 'Bruker Kappa APEXII CCD'
_diffrn_measurement_method '\w and \f scan'
_diffrn_radiation_monochromator graphite
_diffrn_radiation_source 'fine-focus sealed tube'
_diffrn_radiation_type MoK\a
_diffrn_radiation_wavelength 0.71073
_diffrn_reflns_av_R_equivalents 0.0539
_diffrn_reflns_limit_h_max 21
_diffrn_reflns_limit_h_min -25
_diffrn_reflns_limit_k_max 25
_diffrn_reflns_limit_k_min -16
_diffrn_reflns_limit_l_max 35
_diffrn_reflns_limit_l_min -35
_diffrn_reflns_number 55067
_diffrn_reflns_theta_full 25.242
_diffrn_reflns_theta_max 26.371
_diffrn_reflns_theta_min 1.398
_exptl_absorpt_coefficient_mu 0.092
_exptl_absorpt_correction_T_max 1.000
_exptl_absorpt_correction_T_min 0.972
_exptl_absorpt_correction_type multi-scan
_exptl_absorpt_process_details '(SADABS; Sheldrick, 1996)'
_exptl_crystal_colour colourless
_exptl_crystal_density_diffrn 1.385
_exptl_crystal_description block
_exptl_crystal_F_000 5248
_exptl_crystal_size_max 0.400
_exptl_crystal_size_mid 0.350
_exptl_crystal_size_min 0.300
_refine_diff_density_max 0.574
_refine_diff_density_min -0.315
_refine_ls_extinction_method none
_refine_ls_goodness_of_fit_ref 1.066
_refine_ls_hydrogen_treatment constr
_refine_ls_matrix_type full
_refine_ls_number_parameters 1737
_refine_ls_number_reflns 22280
_refine_ls_number_restraints 2
_refine_ls_restrained_S_all 1.066
_refine_ls_R_factor_all 0.1500
_refine_ls_R_factor_gt 0.0826
_refine_ls_shift/su_max 0.021
_refine_ls_shift/su_mean 0.002
_refine_ls_structure_factor_coef Fsqd
_refine_ls_weighting_details 'w=1/[\s^2^(Fo^2^)+(0.1593P)^2^] where P=(Fo^2^+2Fc^2^)/3'
_refine_ls_weighting_scheme calc
_refine_ls_wR_factor_gt 0.2289
_refine_ls_wR_factor_ref 0.2894
_reflns_number_gt 11040
_reflns_number_total 22280
_reflns_threshold_expression I>2\s(I)
_cod_data_source_file su2746sup1.cif
_cod_data_source_block I
_cod_original_cell_volume 12058.1(16)
_cod_database_code 2239728
_cod_database_fobs_code 2239728
_shelx_space_group_comment
;
The symmetry employed for this shelxl refinement is uniquely defined
by the following loop, which should always be used as a source of
symmetry information in preference to the above space-group names.
They are only intended as comments.
;
_shelx_estimated_absorpt_t_min 0.964
_shelx_estimated_absorpt_t_max 0.973
_shelxl_version_number 2.014

loop_
_space_group_symop_operation_xyz
'x, y, z'
'x, -y, z+1/2'
'x+1/2, y+1/2, z'
'x+1/2, -y+1/2, z+1/2'

loop_
_atom_site_type_symbol
_atom_site_label
_atom_site_fract_x
_atom_site_fract_y
_atom_site_fract_z
_atom_site_U_iso_or_equiv
_atom_site_adp_type
_atom_site_calc_flag
_atom_site_occupancy
C C1A 0.3430(4) 0.4971(5) 0.4635(4) 0.047(2) Uani d 1
C C1B 0.1154(5) 0.2412(4) 0.5303(4) 0.048(3) Uani d 1
C C1C -0.0282(5) 0.3664(5) 0.4641(4) 0.046(2) Uani d 1
C C1D 0.2348(5) 0.6209(4) 0.5316(4) 0.044(2) Uani d 1
C C1E 0.2231(5) 0.1163(4) 0.4641(4) 0.045(2) Uani d 1
C C1F 0.4837(5) 0.3711(5) 0.5309(4) 0.048(2) Uani d 1
C C1G 0.3631(5) -0.0099(4) 0.5297(4) 0.043(2) Uani d 1
C C1H 0.5916(4) 0.2446(4) 0.4629(4) 0.043(2) Uani d 1
C C2A 0.3714(4) 0.5352(4) 0.5062(3) 0.0354(19) Uani d 1
C C2B 0.1422(4) 0.2596(4) 0.4881(3) 0.037(2) Uani d 1
C C2C 0.0197(4) 0.3834(4) 0.5065(3) 0.039(2) Uani d 1
C C2D 0.2408(4) 0.6575(4) 0.4887(3) 0.037(2) Uani d 1
C C2E 0.2707(4) 0.1333(4) 0.5064(3) 0.037(2) Uani d 1
C C2F 0.4914(4) 0.4092(4) 0.4884(3) 0.040(2) Uani d 1
C C2G 0.3887(4) 0.0079(4) 0.4875(3) 0.038(2) Uani d 1
C C2H 0.6191(4) 0.2817(4) 0.5054(3) 0.0357(19) Uani d 1
C C3A 0.3678(4) 0.5101(4) 0.5515(4) 0.043(2) Uani d 1
H H3A 0.3466 0.4711 0.5539 0.052 Uiso calc 1
C C3B 0.1045(4) 0.2440(4) 0.4433(4) 0.044(2) Uani d 1
H H3B 0.0651 0.2218 0.4411 0.053 Uiso calc 1
C C3C 0.0060(5) 0.3694(4) 0.5518(4) 0.045(2) Uani d 1
H H3C -0.0326 0.3480 0.5542 0.054 Uiso calc 1
C C3D 0.2145(4) 0.6311(4) 0.4443(3) 0.040(2) Uani d 1
H H3D 0.1927 0.5918 0.4422 0.048 Uiso calc 1
C C3E 0.2561(4) 0.1189(4) 0.5517(4) 0.041(2) Uani d 1
H H3E 0.2176 0.0973 0.5541 0.049 Uiso calc 1
C C3F 0.4652(4) 0.3846(4) 0.4433(4) 0.042(2) Uani d 1
H H3F 0.4425 0.3458 0.4407 0.050 Uiso calc 1
C C3G 0.3520(4) -0.0071(4) 0.4422(4) 0.040(2) Uani d 1
H H3G 0.3126 -0.0291 0.4398 0.048 Uiso calc 1
C C3H 0.6160(4) 0.2562(4) 0.5508(3) 0.042(2) Uani d 1
H H3H 0.5951 0.2171 0.5533 0.050 Uiso calc 1
C C4A 0.3951(4) 0.5423(4) 0.5917(3) 0.0363(19) Uani d 1
C C4B 0.1272(4) 0.2625(4) 0.4026(3) 0.039(2) Uani d 1
C C4C 0.0483(5) 0.3863(4) 0.5924(3) 0.040(2) Uani d 1
C C4D 0.2213(4) 0.6643(4) 0.4031(3) 0.037(2) Uani d 1
C C4E 0.2987(4) 0.1367(4) 0.5927(3) 0.038(2) Uani d 1
C C4F 0.4727(4) 0.4171(4) 0.4029(3) 0.039(2) Uani d 1
C C4G 0.3744(5) 0.0109(4) 0.4014(3) 0.041(2) Uani d 1
C C4H 0.6434(4) 0.2884(4) 0.5910(3) 0.040(2) Uani d 1
C C5A 0.3937(5) 0.5153(5) 0.6404(3) 0.046(2) Uani d 1
H H5A 0.3565 0.4866 0.6385 0.056 Uiso calc 1
H H5B 0.4332 0.4903 0.6510 0.056 Uiso calc 1
C C5B 0.0870(5) 0.2493(5) 0.3539(4) 0.050(2) Uani d 1
H H5C 0.0592 0.2123 0.3559 0.060 Uiso calc 1
H H5D 0.0589 0.2860 0.3440 0.060 Uiso calc 1
C C5C 0.0338(5) 0.3745(5) 0.6409(4) 0.054(3) Uani d 1
H H5E 0.0118 0.4120 0.6508 0.064 Uiso calc 1
H H5F 0.0040 0.3383 0.6394 0.064 Uiso calc 1
C C5D 0.1963(5) 0.6379(5) 0.3545(3) 0.052(2) Uani d 1
H H5G 0.2310 0.6134 0.3441 0.062 Uiso calc 1
H H5H 0.1605 0.6086 0.3563 0.062 Uiso calc 1
C C5E 0.2835(5) 0.1232(5) 0.6409(3) 0.050(2) Uani d 1
H H5I 0.2603 0.1596 0.6511 0.060 Uiso calc 1
H H5J 0.2549 0.0860 0.6389 0.060 Uiso calc 1
C C5F 0.4462(5) 0.3914(5) 0.3537(3) 0.049(2) Uani d 1
H H5K 0.4799 0.3661 0.3428 0.058 Uiso calc 1
H H5L 0.4095 0.3631 0.3553 0.058 Uiso calc 1
C C5G 0.3351(5) -0.0012(5) 0.3533(3) 0.050(2) Uani d 1
H H5M 0.3066 -0.0378 0.3549 0.060 Uiso calc 1
H H5N 0.3078 0.0360 0.3434 0.060 Uiso calc 1
C C5H 0.6422(5) 0.2617(5) 0.6399(3) 0.050(2) Uani d 1
H H5O 0.6049 0.2331 0.6381 0.060 Uiso calc 1
H H5P 0.6816 0.2365 0.6503 0.060 Uiso calc 1
C C6A 0.4354(5) 0.6132(4) 0.6762(3) 0.047(2) Uani d 1
C C6B 0.1756(5) 0.2829(4) 0.3178(3) 0.046(2) Uani d 1
C C6C 0.1392(5) 0.4070(4) 0.6764(3) 0.044(2) Uani d 1
C C6D 0.2183(4) 0.7341(4) 0.3182(3) 0.041(2) Uani d 1
C C6E 0.3892(5) 0.1555(5) 0.6766(3) 0.048(2) Uani d 1
C C6F 0.4715(5) 0.4886(4) 0.3187(3) 0.045(2) Uani d 1
C C6G 0.4231(5) 0.0301(5) 0.3173(3) 0.047(2) Uani d 1
C C6H 0.6838(5) 0.3586(5) 0.6760(3) 0.044(2) Uani d 1
C C7A 0.4576(6) 0.6437(5) 0.7195(4) 0.063(3) Uani d 1
H H7A 0.4416 0.6315 0.7466 0.075 Uiso calc 1
C C7B 0.1948(6) 0.2965(6) 0.2743(3) 0.064(3) Uani d 1
H H7B 0.1746 0.2754 0.2467 0.077 Uiso calc 1
C C7C 0.1798(5) 0.4196(5) 0.7201(3) 0.057(3) Uani d 1
H H7C 0.1728 0.3985 0.7476 0.069 Uiso calc 1
C C7D 0.2196(5) 0.7634(5) 0.2747(3) 0.054(3) Uani d 1
H H7D 0.1919 0.7492 0.2472 0.065 Uiso calc 1
C C7E 0.4308(5) 0.1677(6) 0.7206(4) 0.062(3) Uani d 1
H H7E 0.4248 0.1459 0.7481 0.075 Uiso calc 1
C C7F 0.4726(6) 0.5193(5) 0.2756(4) 0.060(3) Uani d 1
H H7F 0.4437 0.5066 0.2483 0.072 Uiso calc 1
C C7G 0.4429(6) 0.0420(6) 0.2735(4) 0.065(3) Uani d 1
H H7G 0.4234 0.0201 0.2460 0.078 Uiso calc 1
C C7H 0.7070(5) 0.3888(5) 0.7191(4) 0.057(3) Uani d 1
H H7H 0.6928 0.3749 0.7466 0.068 Uiso calc 1
C C8A 0.5024(6) 0.6909(5) 0.7222(4) 0.063(3) Uani d 1
H H8A 0.5182 0.7104 0.7514 0.075 Uiso calc 1
C C8B 0.2425(5) 0.3400(6) 0.2720(4) 0.059(3) Uani d 1
H H8B 0.2549 0.3484 0.2428 0.071 Uiso calc 1
C C8C 0.2301(6) 0.4628(5) 0.7228(4) 0.059(3) Uani d 1
H H8C 0.2577 0.4704 0.7519 0.071 Uiso calc 1
C C8D 0.2619(6) 0.8131(5) 0.2723(4) 0.060(3) Uani d 1
H H8D 0.2620 0.8333 0.2431 0.072 Uiso calc 1
C C8E 0.4794(5) 0.2113(6) 0.7228(4) 0.067(3) Uani d 1
H H8E 0.5068 0.2192 0.7519 0.081 Uiso calc 1
C C8F 0.5152(6) 0.5675(5) 0.2731(4) 0.063(3) Uani d 1
H H8F 0.5157 0.5877 0.2439 0.075 Uiso calc 1
C C8G 0.4910(5) 0.0861(6) 0.2715(4) 0.064(3) Uani d 1
H H8G 0.5036 0.0945 0.2424 0.077 Uiso calc 1
C C8H 0.7498(6) 0.4377(5) 0.7219(4) 0.063(3) Uani d 1
H H8H 0.7645 0.4579 0.7511 0.076 Uiso calc 1
C C9A 0.5251(6) 0.7106(5) 0.6822(4) 0.063(3) Uani d 1
H H9A 0.5564 0.7430 0.6845 0.076 Uiso calc 1
C C9B 0.2727(5) 0.3717(5) 0.3122(4) 0.054(3) Uani d 1
H H9B 0.3046 0.4025 0.3101 0.065 Uiso calc 1
C C9C 0.2395(5) 0.4950(5) 0.6822(4) 0.057(3) Uani d 1
H H9C 0.2721 0.5261 0.6840 0.068 Uiso calc 1
C C9D 0.3045(6) 0.8340(5) 0.3123(4) 0.059(3) Uani d 1
H H9D 0.3336 0.8673 0.3101 0.070 Uiso calc 1
C C9E 0.4892(5) 0.2445(6) 0.6823(4) 0.060(3) Uani d 1
H H9E 0.5222 0.2752 0.6846 0.072 Uiso calc 1
C C9F 0.5578(6) 0.5869(5) 0.3132(4) 0.061(3) Uani d 1
H H9F 0.5877 0.6197 0.3111 0.073 Uiso calc 1
C C9G 0.5213(5) 0.1185(5) 0.3115(4) 0.058(3) Uani d 1
H H9G 0.5533 0.1491 0.3094 0.069 Uiso calc 1
C C9H 0.7720(6) 0.4581(5) 0.6811(4) 0.058(3) Uani d 1
H H9H 0.8027 0.4910 0.6829 0.070 Uiso calc 1
C C10A 0.5011(5) 0.6818(4) 0.6376(3) 0.044(2) Uani d 1
H H10A 0.5161 0.6959 0.6105 0.053 Uiso calc 1
C C10B 0.2556(5) 0.3577(4) 0.3559(3) 0.045(2) Uani d 1
H H10B 0.2773 0.3786 0.3832 0.053 Uiso calc 1
C C10C 0.1997(5) 0.4806(4) 0.6385(3) 0.045(2) Uani d 1
H H10C 0.2072 0.5017 0.6111 0.054 Uiso calc 1
C C10D 0.3033(5) 0.8040(4) 0.3569(3) 0.044(2) Uani d 1
H H10D 0.3323 0.8171 0.3841 0.053 Uiso calc 1
C C10E 0.4497(4) 0.2319(5) 0.6382(3) 0.046(2) Uani d 1
H H10E 0.4567 0.2538 0.6111 0.056 Uiso calc 1
C C10F 0.5564(5) 0.5572(4) 0.3577(4) 0.048(2) Uani d 1
H H10F 0.5856 0.5703 0.3848 0.058 Uiso calc 1
C C10G 0.5034(4) 0.1048(4) 0.3554(3) 0.045(2) Uani d 1
H H10G 0.5248 0.1256 0.3828 0.054 Uiso calc 1
C C10H 0.7479(5) 0.4285(4) 0.6373(3) 0.047(2) Uani d 1
H H10H 0.7624 0.4425 0.6100 0.056 Uiso calc 1
C C11A 0.4559(4) 0.6332(4) 0.6338(3) 0.037(2) Uani d 1
C C11B 0.2067(4) 0.3133(4) 0.3599(3) 0.037(2) Uani d 1
C C11C 0.1496(4) 0.4363(4) 0.6345(3) 0.038(2) Uani d 1
C C11D 0.2586(4) 0.7546(4) 0.3599(3) 0.0331(18) Uani d 1
C C11E 0.4001(4) 0.1866(4) 0.6347(3) 0.042(2) Uani d 1
C C11F 0.5117(4) 0.5086(4) 0.3610(3) 0.0338(18) Uani d 1
C C11G 0.4539(4) 0.0601(4) 0.3591(3) 0.039(2) Uani d 1
C C11H 0.7028(4) 0.3790(4) 0.6336(3) 0.0362(19) Uani d 1
C C12A 0.4269(4) 0.6012(4) 0.5890(3) 0.0338(18) Uani d 1
C C12B 0.1864(4) 0.2940(4) 0.4050(3) 0.0353(19) Uani d 1
C C12C 0.1061(4) 0.4187(4) 0.5897(3) 0.0339(19) Uani d 1
C C12D 0.2531(4) 0.7233(4) 0.4055(3) 0.0343(19) Uani d 1
C C12E 0.3571(4) 0.1686(4) 0.5895(3) 0.036(2) Uani d 1
C C12F 0.5051(4) 0.4763(4) 0.4061(3) 0.0335(18) Uani d 1
C C12G 0.4338(4) 0.0428(4) 0.4043(3) 0.0364(19) Uani d 1
C C12H 0.6741(4) 0.3478(4) 0.5887(3) 0.0340(18) Uani d 1
C C13A 0.4297(4) 0.6271(4) 0.5440(3) 0.0315(18) Uani d 1
H H13A 0.4504 0.6664 0.5417 0.038 Uiso calc 1
C C13B 0.2239(4) 0.3077(4) 0.4499(3) 0.0346(19) Uani d 1
H H13B 0.2640 0.3286 0.4520 0.041 Uiso calc 1
C C13C 0.1214(4) 0.4317(4) 0.5445(3) 0.0339(19) Uani d 1
H H13C 0.1606 0.4521 0.5423 0.041 Uiso calc 1
C C13D 0.2788(4) 0.7497(4) 0.4497(3) 0.0329(18) Uani d 1
H H13D 0.3009 0.7889 0.4515 0.040 Uiso calc 1
C C13E 0.3716(4) 0.1824(4) 0.5446(3) 0.0343(19) Uani d 1
H H13E 0.4103 0.2037 0.5424 0.041 Uiso calc 1
C C13F 0.5306(4) 0.5019(4) 0.4507(3) 0.0359(19) Uani d 1
H H13F 0.5526 0.5410 0.4530 0.043 Uiso calc 1
C C13G 0.4715(4) 0.0560(4) 0.4490(3) 0.0353(19) Uani d 1
H H13G 0.5116 0.0768 0.4512 0.042 Uiso calc 1
C C13H 0.6768(4) 0.3743(4) 0.5438(3) 0.0346(19) Uani d 1
H H13H 0.6972 0.4138 0.5417 0.041 Uiso calc 1
C C14A 0.4012(4) 0.5940(4) 0.5023(3) 0.0311(18) Uani d 1
C C14B 0.2017(4) 0.2901(4) 0.4921(3) 0.038(2) Uani d 1
C C14C 0.0783(4) 0.4143(4) 0.5027(3) 0.0353(19) Uani d 1
C C14D 0.2715(4) 0.7170(4) 0.4923(3) 0.0307(17) Uani d 1
C C14E 0.3288(4) 0.1647(4) 0.5026(3) 0.037(2) Uani d 1
C C14F 0.5230(4) 0.4683(4) 0.4928(3) 0.0359(19) Uani d 1
C C14G 0.4491(4) 0.0379(4) 0.4910(3) 0.0345(19) Uani d 1
C C14H 0.6485(4) 0.3413(4) 0.5017(3) 0.0340(18) Uani d 1
C C15A 0.4029(4) 0.6188(4) 0.4548(3) 0.0348(19) Uani d 1
C C15B 0.2380(4) 0.3034(4) 0.5399(3) 0.037(2) Uani d 1
C C15C 0.0909(4) 0.4278(4) 0.4550(3) 0.0354(19) Uani d 1
C C15D 0.2976(4) 0.7421(4) 0.5398(3) 0.0354(19) Uani d 1
C C15E 0.3407(4) 0.1784(4) 0.4547(3) 0.0336(19) Uani d 1
C C15F 0.5485(4) 0.4923(4) 0.5403(3) 0.039(2) Uani d 1
C C15G 0.4853(4) 0.0516(4) 0.5387(3) 0.0351(19) Uani d 1
C C15H 0.6504(4) 0.3661(4) 0.4543(3) 0.0355(19) Uani d 1
C C16A 0.4288(4) 0.6780(4) 0.4445(3) 0.041(2) Uani d 1
H H16A 0.4474 0.7047 0.4696 0.049 Uiso calc 1
C C16B 0.2998(4) 0.3324(4) 0.5496(3) 0.040(2) Uani d 1
H H16B 0.3197 0.3449 0.5243 0.048 Uiso calc 1
C C16C 0.1481(5) 0.4565(4) 0.4452(3) 0.043(2) Uani d 1
H H16C 0.1808 0.4688 0.4705 0.051 Uiso calc 1
C C16D 0.3277(4) 0.8012(4) 0.5494(3) 0.044(2) Uani d 1
H H16D 0.3331 0.8276 0.5240 0.053 Uiso calc 1
C C16E 0.3972(5) 0.2070(4) 0.4451(3) 0.043(2) Uani d 1
H H16E 0.4299 0.2194 0.4703 0.051 Uiso calc 1
C C16F 0.5796(4) 0.5522(5) 0.5505(3) 0.044(2) Uani d 1
H H16F 0.5854 0.5789 0.5253 0.053 Uiso calc 1
C C16G 0.5473(5) 0.0799(4) 0.5487(3) 0.044(2) Uani d 1
H H16G 0.5673 0.0917 0.5233 0.053 Uiso calc 1
C C16H 0.6762(4) 0.4246(5) 0.4445(3) 0.044(2) Uani d 1
H H16H 0.6948 0.4512 0.4696 0.053 Uiso calc 1
C C17A 0.4277(5) 0.6980(5) 0.3979(3) 0.047(2) Uani d 1
H H17A 0.4453 0.7379 0.3925 0.056 Uiso calc 1
C C17B 0.3318(5) 0.3427(5) 0.5959(3) 0.050(3) Uani d 1
H H17B 0.3734 0.3609 0.6010 0.060 Uiso calc 1
C C17C 0.1571(5) 0.4669(4) 0.3991(3) 0.045(2) Uani d 1
H H17C 0.1962 0.4849 0.3938 0.053 Uiso calc 1
C C17D 0.3500(5) 0.8221(5) 0.5957(3) 0.047(2) Uani d 1
H H17D 0.3693 0.8625 0.6009 0.057 Uiso calc 1
C C17E 0.4055(5) 0.2174(5) 0.3984(3) 0.049(2) Uani d 1
H H17E 0.4444 0.2358 0.3931 0.059 Uiso calc 1
C C17F 0.6020(5) 0.5727(5) 0.5969(3) 0.048(2) Uani d 1
H H17F 0.6224 0.6125 0.6025 0.057 Uiso calc 1
C C17G 0.5800(5) 0.0908(4) 0.5948(3) 0.048(2) Uani d 1
H H17G 0.6215 0.1091 0.5999 0.057 Uiso calc 1
C C17H 0.6751(5) 0.4446(5) 0.3972(3) 0.048(2) Uani d 1
H H17H 0.6930 0.4843 0.3917 0.058 Uiso calc 1
C C18A 0.4012(5) 0.6606(5) 0.3595(3) 0.049(2) Uani d 1
C C18B 0.3038(5) 0.3268(5) 0.6349(3) 0.051(3) Uani d 1
C C18C 0.1085(5) 0.4508(4) 0.3601(3) 0.048(2) Uani d 1
C C18D 0.3437(5) 0.7831(5) 0.6349(3) 0.047(2) Uani d 1
C C18E 0.3588(5) 0.2015(5) 0.3602(3) 0.048(2) Uani d 1
C C18F 0.5939(5) 0.5336(5) 0.6359(3) 0.050(2) Uani d 1
C C18G 0.5506(5) 0.0746(4) 0.6336(3) 0.050(2) Uani d 1
C C18H 0.6482(4) 0.4071(5) 0.3590(3) 0.045(2) Uani d 1
C C19A 0.3742(5) 0.6017(5) 0.3687(3) 0.051(3) Uani d 1
H H19A 0.3555 0.5754 0.3434 0.061 Uiso calc 1
C C19B 0.2421(5) 0.2978(5) 0.6259(3) 0.052(3) Uani d 1
H H19B 0.2218 0.2862 0.6512 0.063 Uiso calc 1
C C19C 0.0510(5) 0.4220(4) 0.3691(3) 0.049(2) Uani d 1
H H19C 0.0179 0.4107 0.3438 0.059 Uiso calc 1
C C19D 0.3126(5) 0.7250(5) 0.6258(3) 0.050(2) Uani d 1
H H19D 0.3066 0.6987 0.6511 0.060 Uiso calc 1
C C19E 0.3023(5) 0.1722(4) 0.3688(3) 0.048(2) Uani d 1
H H19E 0.2695 0.1605 0.3434 0.058 Uiso calc 1
C C19F 0.5628(5) 0.4752(5) 0.6258(3) 0.051(3) Uani d 1
H H19F 0.5568 0.4486 0.6509 0.061 Uiso calc 1
C C19G 0.4900(5) 0.0453(4) 0.6247(3) 0.046(2) Uani d 1
H H19G 0.4703 0.0330 0.6501 0.055 Uiso calc 1
C C19H 0.6219(5) 0.3492(5) 0.3684(3) 0.052(3) Uani d 1
H H19H 0.6033 0.3228 0.3431 0.062 Uiso calc 1
C C20A 0.3750(4) 0.5822(4) 0.4148(3) 0.040(2) Uani d 1
C C20B 0.2110(5) 0.2860(4) 0.5789(3) 0.043(2) Uani d 1
C C20C 0.0434(4) 0.4102(4) 0.4157(3) 0.042(2) Uani d 1
C C20D 0.2902(4) 0.7053(4) 0.5797(3) 0.041(2) Uani d 1
C C20E 0.2946(4) 0.1604(4) 0.4154(3) 0.041(2) Uani d 1
C C20F 0.5406(4) 0.4554(4) 0.5797(3) 0.041(2) Uani d 1
C C20G 0.4582(5) 0.0340(4) 0.5783(3) 0.043(2) Uani d 1
C C20H 0.6224(4) 0.3294(4) 0.4144(3) 0.042(2) Uani d 1
C C21A 0.3988(6) 0.6825(6) 0.3086(4) 0.069(3) Uani d 1
H H21A 0.4299 0.6583 0.2946 0.103 Uiso calc 1
H H21B 0.4095 0.7274 0.3084 0.103 Uiso calc 1
H H21C 0.3556 0.6757 0.2905 0.103 Uiso calc 1
C C21B 0.3374(6) 0.3366(6) 0.6853(3) 0.067(3) Uani d 1
H H21D 0.3608 0.3766 0.6879 0.100 Uiso calc 1
H H21E 0.3676 0.3019 0.6947 0.100 Uiso calc 1
H H21F 0.3054 0.3374 0.7059 0.100 Uiso calc 1
C C21C 0.1183(6) 0.4619(5) 0.3094(3) 0.066(3) Uani d 1
H H21G 0.0794 0.4806 0.2910 0.099 Uiso calc 1
H H21H 0.1272 0.4216 0.2954 0.099 Uiso calc 1
H H21I 0.1546 0.4906 0.3095 0.099 Uiso calc 1
C C21D 0.3658(5) 0.8062(6) 0.6852(3) 0.065(3) Uani d 1
H H21J 0.3633 0.7715 0.7071 0.097 Uiso calc 1
H H21K 0.3382 0.8409 0.6917 0.097 Uiso calc 1
H H21L 0.4103 0.8211 0.6890 0.097 Uiso calc 1
C C21E 0.3668(6) 0.2130(6) 0.3094(3) 0.067(3) Uani d 1
H H21M 0.3714 0.1725 0.2941 0.100 Uiso calc 1
H H21N 0.4052 0.2387 0.3091 0.100 Uiso calc 1
H H21O 0.3290 0.2352 0.2925 0.100 Uiso calc 1
C C21F 0.6168(6) 0.5564(6) 0.6861(3) 0.068(3) Uani d 1
H H21P 0.6191 0.5206 0.7077 0.102 Uiso calc 1
H H21Q 0.5867 0.5878 0.6941 0.102 Uiso calc 1
H H21R 0.6595 0.5755 0.6888 0.102 Uiso calc 1
C C21G 0.5856(6) 0.0848(5) 0.6846(4) 0.065(3) Uani d 1
H H21S 0.6158 0.0501 0.6939 0.097 Uiso calc 1
H H21T 0.5541 0.0859 0.7055 0.097 Uiso calc 1
H H21U 0.6090 0.1248 0.6868 0.097 Uiso calc 1
C C21H 0.6459(6) 0.4304(5) 0.3084(3) 0.061(3) Uani d 1
H H21V 0.6428 0.4765 0.3077 0.092 Uiso calc 1
H H21W 0.6084 0.4123 0.2880 0.092 Uiso calc 1
H H21X 0.6850 0.4172 0.2976 0.092 Uiso calc 1
O O1A 0.3456(3) 0.5227(3) 0.4200(2) 0.0495(16) Uani d 1
O O1B 0.1516(3) 0.2557(3) 0.5742(2) 0.0525(17) Uani d 1
O O1C -0.0141(3) 0.3802(3) 0.4205(2) 0.0521(17) Uani d 1
O O1D 0.2594(3) 0.6466(3) 0.5748(2) 0.0492(16) Uani d 1
O O1E 0.2364(3) 0.1303(3) 0.4205(2) 0.0518(17) Uani d 1
O O1F 0.5089(3) 0.3967(3) 0.5746(2) 0.0519(17) Uani d 1
O O1G 0.3984(3) 0.0045(3) 0.5736(2) 0.0512(17) Uani d 1
O O1H 0.5942(3) 0.2701(3) 0.4193(2) 0.0510(17) Uani d 1
O O2A 0.3168(4) 0.4455(3) 0.4645(3) 0.066(2) Uani d 1
O O2B 0.0634(4) 0.2145(4) 0.5297(3) 0.070(2) Uani d 1
O O2C -0.0795(3) 0.3402(4) 0.4646(3) 0.068(2) Uani d 1
O O2D 0.2083(4) 0.5682(3) 0.5307(3) 0.069(2) Uani d 1
O O2E 0.1714(4) 0.0896(4) 0.4648(3) 0.067(2) Uani d 1
O O2F 0.4585(4) 0.3192(3) 0.5300(3) 0.068(2) Uani d 1
O O2G 0.3107(3) -0.0357(4) 0.5294(3) 0.067(2) Uani d 1
O O2H 0.5656(4) 0.1929(3) 0.4639(3) 0.069(2) Uani d 1
O O3A 0.3892(4) 0.5651(3) 0.6752(2) 0.0563(18) Uani d 1
O O3B 0.1271(4) 0.2372(3) 0.3187(2) 0.063(2) Uani d 1
O O3C 0.0900(4) 0.3617(3) 0.6757(2) 0.0607(19) Uani d 1
O O3D 0.1741(4) 0.6866(3) 0.3197(2) 0.0609(19) Uani d 1
O O3E 0.3408(4) 0.1111(4) 0.6760(2) 0.064(2) Uani d 1
O O3F 0.4252(3) 0.4416(3) 0.3196(2) 0.0564(18) Uani d 1
O O3G 0.3753(4) -0.0138(3) 0.3181(2) 0.0615(19) Uani d 1
O O3H 0.6380(4) 0.3114(4) 0.6749(2) 0.0610(19) Uani d 1

loop_
_atom_site_aniso_label
_atom_site_aniso_U_11
_atom_site_aniso_U_22
_atom_site_aniso_U_33
_atom_site_aniso_U_12
_atom_site_aniso_U_13
_atom_site_aniso_U_23
C1A 0.031(5) 0.048(6) 0.058(7) -0.009(4) -0.005(5) -0.007(5)
C1B 0.049(6) 0.037(5) 0.061(7) 0.000(4) 0.021(5) 0.011(5)
C1C 0.042(6) 0.042(5) 0.055(7) -0.010(4) 0.009(5) -0.007(4)
C1D 0.045(6) 0.039(5) 0.053(7) -0.005(4) 0.019(5) 0.012(4)
C1E 0.039(6) 0.036(5) 0.057(7) -0.008(4) 0.003(5) -0.013(4)
C1F 0.040(5) 0.045(5) 0.063(7) -0.002(4) 0.022(5) 0.012(5)
C1G 0.044(6) 0.041(5) 0.047(6) -0.003(4) 0.013(5) 0.005(4)
C1H 0.036(5) 0.036(5) 0.055(7) -0.009(4) -0.001(5) -0.006(4)
C2A 0.026(4) 0.045(5) 0.033(5) 0.001(4) 0.002(4) 0.001(4)
C2B 0.038(5) 0.028(4) 0.043(5) 0.001(4) 0.004(4) 0.006(4)
C2C 0.038(5) 0.036(4) 0.046(6) -0.003(4) 0.012(4) -0.004(4)
C2D 0.032(5) 0.047(5) 0.033(5) -0.002(4) 0.012(4) 0.002(4)
C2E 0.040(5) 0.035(4) 0.037(5) 0.003(4) 0.010(4) -0.006(4)
C2F 0.030(5) 0.050(5) 0.042(6) 0.005(4) 0.012(4) 0.004(4)
C2G 0.038(5) 0.033(4) 0.041(5) -0.001(4) 0.003(4) 0.007(4)
C2H 0.030(5) 0.042(5) 0.035(5) -0.002(4) 0.003(4) 0.001(4)
C3A 0.033(5) 0.040(5) 0.058(7) -0.009(4) 0.012(5) 0.012(4)
C3B 0.034(5) 0.036(5) 0.059(7) -0.010(4) 0.001(5) -0.002(4)
C3C 0.047(6) 0.037(5) 0.055(7) -0.006(4) 0.022(5) 0.000(4)
C3D 0.037(5) 0.037(5) 0.047(6) -0.009(4) 0.010(4) -0.011(4)
C3E 0.039(5) 0.031(5) 0.054(7) -0.004(4) 0.016(5) 0.003(4)
C3F 0.029(5) 0.042(5) 0.055(7) -0.006(4) 0.006(4) -0.012(5)
C3G 0.038(5) 0.033(4) 0.050(6) -0.006(4) 0.007(4) -0.005(4)
C3H 0.032(5) 0.046(5) 0.046(6) -0.014(4) 0.006(4) 0.007(4)
C4A 0.031(5) 0.042(5) 0.037(5) -0.005(4) 0.009(4) 0.008(4)
C4B 0.041(5) 0.031(4) 0.040(5) 0.001(4) -0.003(4) -0.003(4)
C4C 0.047(6) 0.033(4) 0.043(5) 0.000(4) 0.018(5) 0.001(4)
C4D 0.031(5) 0.045(5) 0.034(5) -0.007(4) 0.003(4) -0.007(4)
C4E 0.043(5) 0.038(5) 0.035(5) 0.004(4) 0.012(4) 0.002(4)
C4F 0.031(5) 0.046(5) 0.041(5) -0.004(4) 0.007(4) -0.007(4)
C4G 0.047(6) 0.034(4) 0.040(5) 0.000(4) -0.001(4) -0.002(4)
C4H 0.034(5) 0.049(5) 0.037(5) 0.001(4) 0.011(4) 0.005(4)
C5A 0.049(6) 0.055(6) 0.039(5) -0.002(5) 0.017(4) 0.010(4)
C5B 0.046(6) 0.046(5) 0.055(6) -0.008(4) 0.001(5) -0.008(4)
C5C 0.064(7) 0.048(6) 0.053(6) -0.010(5) 0.021(5) 0.014(5)
C5D 0.053(6) 0.059(6) 0.039(6) -0.004(5) -0.001(5) -0.005(4)
C5E 0.053(6) 0.052(6) 0.046(6) -0.001(5) 0.011(5) 0.008(4)
C5F 0.045(6) 0.056(6) 0.042(6) -0.011(5) 0.000(4) -0.002(4)
C5G 0.047(6) 0.055(6) 0.046(6) -0.002(5) 0.006(5) -0.012(4)
C5H 0.065(7) 0.052(6) 0.037(5) -0.005(5) 0.018(5) 0.006(4)
C6A 0.060(6) 0.047(5) 0.036(5) 0.007(5) 0.013(5) 0.006(4)
C6B 0.059(6) 0.039(5) 0.035(5) -0.001(4) -0.003(4) -0.001(4)
C6C 0.058(6) 0.039(5) 0.038(5) 0.000(4) 0.017(5) 0.005(4)
C6D 0.047(5) 0.046(5) 0.030(5) 0.003(4) 0.008(4) 0.002(4)
C6E 0.044(6) 0.058(6) 0.041(6) 0.011(5) 0.011(4) -0.001(4)
C6F 0.044(5) 0.050(5) 0.038(5) 0.006(4) 0.002(4) -0.005(4)
C6G 0.049(6) 0.055(6) 0.038(5) -0.001(5) 0.005(4) 0.002(4)
C6H 0.048(6) 0.051(5) 0.034(5) 0.008(5) 0.008(4) 0.006(4)
C7A 0.091(9) 0.056(6) 0.040(6) 0.007(6) 0.009(6) 0.001(5)
C7B 0.081(8) 0.080(8) 0.027(5) 0.016(7) -0.002(5) -0.007(5)
C7C 0.077(8) 0.063(7) 0.033(6) 0.011(6) 0.011(5) 0.012(5)
C7D 0.066(7) 0.062(7) 0.034(6) 0.006(5) 0.006(5) -0.002(5)
C7E 0.065(8) 0.091(8) 0.029(5) 0.009(7) 0.004(5) 0.002(5)
C7F 0.078(8) 0.064(7) 0.035(6) 0.001(6) 0.001(5) -0.006(5)
C7G 0.072(8) 0.088(8) 0.033(6) 0.002(7) 0.004(5) -0.005(5)
C7H 0.063(7) 0.074(7) 0.033(6) 0.003(6) 0.008(5) 0.001(5)
C8A 0.096(9) 0.050(6) 0.035(6) 0.010(6) -0.006(6) -0.001(5)
C8B 0.057(7) 0.086(8) 0.035(6) 0.010(6) 0.012(5) 0.008(5)
C8C 0.070(8) 0.072(7) 0.035(6) -0.001(6) 0.005(5) -0.007(5)
C8D 0.076(8) 0.069(7) 0.038(6) 0.004(6) 0.014(6) 0.011(5)
C8E 0.047(7) 0.116(10) 0.034(6) 0.007(7) -0.003(5) -0.014(6)
C8F 0.102(10) 0.053(6) 0.035(6) 0.009(6) 0.019(6) 0.004(5)
C8G 0.054(7) 0.096(9) 0.044(7) 0.007(6) 0.014(5) 0.016(6)
C8H 0.076(8) 0.070(7) 0.034(6) -0.002(6) -0.014(5) -0.005(5)
C9A 0.068(7) 0.039(5) 0.071(8) 0.008(5) -0.017(6) 0.004(5)
C9B 0.045(6) 0.064(7) 0.055(7) -0.002(5) 0.012(5) 0.011(5)
C9C 0.043(6) 0.072(7) 0.056(7) 0.000(5) 0.008(5) -0.011(5)
C9D 0.083(8) 0.050(6) 0.051(7) 0.000(6) 0.031(6) 0.005(5)
C9E 0.031(5) 0.097(8) 0.050(6) -0.006(5) 0.004(5) -0.021(6)
C9F 0.082(8) 0.046(6) 0.061(7) 0.000(5) 0.031(6) -0.002(5)
C9G 0.040(6) 0.082(8) 0.052(7) 0.002(5) 0.011(5) 0.014(6)
C9H 0.069(7) 0.049(6) 0.048(6) 0.006(5) -0.012(5) -0.009(5)
C10A 0.052(6) 0.033(5) 0.043(6) -0.001(4) -0.003(4) -0.001(4)
C10B 0.045(5) 0.048(5) 0.038(5) 0.006(4) 0.001(4) 0.005(4)
C10C 0.058(6) 0.043(5) 0.036(5) 0.001(4) 0.016(4) -0.004(4)
C10D 0.063(6) 0.035(5) 0.038(5) 0.003(4) 0.016(5) 0.003(4)
C10E 0.039(5) 0.059(6) 0.041(5) 0.003(4) 0.006(4) -0.013(4)
C10F 0.064(7) 0.038(5) 0.044(6) -0.003(5) 0.015(5) -0.003(4)
C10G 0.040(5) 0.054(6) 0.039(5) 0.004(4) 0.004(4) 0.010(4)
C10H 0.051(6) 0.047(5) 0.039(6) 0.004(5) -0.001(4) 0.006(4)
C11A 0.043(5) 0.034(4) 0.033(5) 0.000(4) 0.004(4) 0.003(3)
C11B 0.045(5) 0.030(4) 0.032(5) 0.008(4) 0.001(4) -0.001(3)
C11C 0.047(5) 0.035(4) 0.036(5) 0.009(4) 0.017(4) 0.002(4)
C11D 0.036(5) 0.035(4) 0.029(4) 0.004(4) 0.008(4) 0.005(3)
C11E 0.041(5) 0.047(5) 0.038(5) 0.012(4) 0.009(4) -0.005(4)
C11F 0.030(4) 0.036(4) 0.033(5) 0.000(4) 0.000(4) -0.003(3)
C11G 0.035(5) 0.042(5) 0.039(5) 0.012(4) -0.001(4) 0.008(4)
C11H 0.037(5) 0.038(4) 0.033(5) 0.008(4) 0.004(4) 0.004(4)
C12A 0.026(4) 0.041(4) 0.033(5) 0.004(4) 0.003(4) 0.003(4)
C12B 0.038(5) 0.027(4) 0.036(5) -0.001(4) -0.006(4) -0.004(3)
C12C 0.043(5) 0.026(4) 0.035(5) 0.001(4) 0.014(4) 0.002(3)
C12D 0.036(5) 0.041(5) 0.028(4) 0.004(4) 0.011(4) 0.005(4)
C12E 0.038(5) 0.033(4) 0.039(5) 0.004(4) 0.012(4) -0.002(4)
C12F 0.030(4) 0.038(4) 0.033(5) 0.000(4) 0.007(4) -0.003(4)
C12G 0.035(5) 0.036(4) 0.036(5) 0.003(4) 0.000(4) 0.003(4)
C12H 0.028(4) 0.040(5) 0.034(5) -0.002(4) 0.006(4) -0.001(4)
C13A 0.026(4) 0.032(4) 0.035(5) -0.002(3) 0.003(3) -0.001(3)
C13B 0.034(5) 0.032(4) 0.035(5) 0.000(4) -0.001(4) 0.004(3)
C13C 0.041(5) 0.029(4) 0.035(5) 0.000(4) 0.017(4) -0.001(3)
C13D 0.036(5) 0.034(4) 0.031(5) 0.001(4) 0.012(4) 0.005(3)
C13E 0.036(5) 0.035(4) 0.034(5) -0.002(4) 0.011(4) -0.005(3)
C13F 0.040(5) 0.033(4) 0.035(5) -0.005(4) 0.009(4) 0.001(3)
C13G 0.033(4) 0.035(4) 0.037(5) 0.005(4) 0.002(4) 0.004(4)
C13H 0.031(4) 0.037(4) 0.032(5) -0.001(4) -0.001(4) -0.002(3)
C14A 0.020(4) 0.035(4) 0.038(5) 0.002(3) 0.003(3) -0.002(3)
C14B 0.041(5) 0.025(4) 0.046(5) 0.001(4) 0.005(4) 0.004(4)
C14C 0.049(5) 0.028(4) 0.030(5) 0.002(4) 0.012(4) -0.004(3)
C14D 0.026(4) 0.035(4) 0.034(5) 0.002(3) 0.013(4) 0.004(3)
C14E 0.042(5) 0.032(4) 0.038(5) 0.001(4) 0.013(4) -0.004(4)
C14F 0.029(4) 0.038(5) 0.043(5) 0.005(4) 0.013(4) 0.004(4)
C14G 0.035(5) 0.034(4) 0.032(5) 0.006(4) 0.000(4) 0.009(3)
C14H 0.026(4) 0.042(5) 0.032(5) 0.003(4) 0.000(3) -0.001(3)
C15A 0.028(4) 0.044(5) 0.031(5) 0.003(4) 0.001(4) 0.001(4)
C15B 0.048(5) 0.024(4) 0.038(5) 0.007(4) 0.002(4) 0.000(3)
C15C 0.047(5) 0.027(4) 0.034(5) 0.005(4) 0.011(4) 0.001(3)
C15D 0.032(5) 0.045(5) 0.032(5) 0.004(4) 0.013(4) 0.000(4)
C15E 0.043(5) 0.024(4) 0.033(5) 0.003(4) 0.007(4) -0.002(3)
C15F 0.038(5) 0.050(5) 0.032(5) 0.010(4) 0.013(4) -0.001(4)
C15G 0.044(5) 0.025(4) 0.035(5) 0.007(4) 0.004(4) 0.001(3)
C15H 0.030(5) 0.045(5) 0.029(5) 0.002(4) 0.000(4) 0.000(4)
C16A 0.042(5) 0.050(5) 0.029(5) -0.004(4) 0.001(4) 0.005(4)
C16B 0.049(6) 0.039(5) 0.031(5) -0.008(4) 0.001(4) 0.007(4)
C16C 0.058(6) 0.040(5) 0.031(5) -0.006(4) 0.011(4) -0.006(4)
C16D 0.044(6) 0.053(6) 0.037(5) -0.005(4) 0.014(4) -0.004(4)
C16E 0.048(6) 0.050(5) 0.030(5) -0.001(4) 0.008(4) -0.005(4)
C16F 0.044(6) 0.055(6) 0.034(5) -0.005(5) 0.011(4) -0.006(4)
C16G 0.063(7) 0.036(5) 0.035(5) 0.001(4) 0.010(5) 0.007(4)
C16H 0.040(5) 0.061(6) 0.030(5) -0.002(5) 0.000(4) 0.006(4)
C17A 0.045(6) 0.050(6) 0.044(6) -0.001(5) 0.004(5) 0.016(4)
C17B 0.052(6) 0.052(6) 0.041(6) -0.004(5) -0.008(5) 0.002(4)
C17C 0.055(6) 0.042(5) 0.040(6) 0.000(4) 0.017(5) 0.005(4)
C17D 0.044(6) 0.057(6) 0.040(6) -0.005(5) 0.006(4) -0.013(5)
C17E 0.055(6) 0.055(6) 0.040(6) 0.001(5) 0.019(5) 0.003(5)
C17F 0.049(6) 0.061(6) 0.034(5) -0.006(5) 0.008(5) -0.014(5)
C17G 0.057(6) 0.041(5) 0.041(6) -0.007(5) -0.003(5) -0.006(4)
C17H 0.041(5) 0.066(6) 0.038(6) -0.002(5) 0.009(5) 0.023(5)
C18A 0.051(6) 0.066(6) 0.031(5) 0.020(5) 0.009(4) 0.006(5)
C18B 0.065(7) 0.048(5) 0.038(6) 0.015(5) 0.002(5) -0.004(4)
C18C 0.070(7) 0.041(5) 0.035(5) 0.017(5) 0.020(5) 0.006(4)
C18D 0.048(6) 0.063(6) 0.032(5) 0.019(5) 0.009(4) -0.006(4)
C18E 0.061(6) 0.054(6) 0.028(5) 0.015(5) 0.008(5) -0.006(4)
C18F 0.046(6) 0.067(7) 0.038(6) 0.020(5) 0.012(5) -0.006(5)
C18G 0.070(7) 0.039(5) 0.037(5) 0.012(5) 0.001(5) 0.000(4)
C18H 0.038(5) 0.069(6) 0.028(5) 0.012(5) 0.004(4) 0.008(4)
C19A 0.044(6) 0.069(7) 0.035(5) 0.022(5) -0.004(4) -0.011(5)
C19B 0.069(7) 0.055(6) 0.033(5) 0.023(5) 0.011(5) 0.008(4)
C19C 0.064(7) 0.047(5) 0.033(5) 0.016(5) 0.003(5) 0.001(4)
C19D 0.052(6) 0.066(6) 0.034(5) 0.021(5) 0.013(4) 0.006(5)
C19E 0.059(6) 0.047(5) 0.034(5) 0.014(5) -0.006(4) -0.005(4)
C19F 0.049(6) 0.069(7) 0.037(5) 0.022(5) 0.017(5) 0.012(5)
C19G 0.060(6) 0.048(5) 0.030(5) 0.008(5) 0.010(4) -0.001(4)
C19H 0.049(6) 0.079(7) 0.025(5) 0.015(5) 0.002(4) -0.008(5)
C20A 0.035(5) 0.044(5) 0.039(5) 0.003(4) 0.002(4) -0.004(4)
C20B 0.049(6) 0.036(5) 0.046(6) 0.005(4) 0.013(4) 0.006(4)
C20C 0.044(5) 0.038(5) 0.044(5) 0.003(4) 0.010(4) -0.006(4)
C20D 0.039(5) 0.047(5) 0.041(5) 0.003(4) 0.015(4) 0.007(4)
C20E 0.041(5) 0.040(5) 0.040(5) 0.004(4) 0.001(4) -0.009(4)
C20F 0.037(5) 0.050(5) 0.040(5) 0.009(4) 0.014(4) 0.005(4)
C20G 0.049(6) 0.039(5) 0.041(5) 0.007(4) 0.008(4) 0.007(4)
C20H 0.036(5) 0.049(5) 0.040(5) 0.007(4) 0.003(4) -0.004(4)
C21A 0.079(8) 0.093(9) 0.034(6) 0.027(7) 0.008(5) 0.012(5)
C21B 0.079(8) 0.083(8) 0.031(6) 0.011(7) -0.007(5) -0.001(5)
C21C 0.096(9) 0.070(7) 0.035(6) 0.015(7) 0.021(6) 0.007(5)
C21D 0.061(7) 0.093(9) 0.036(6) 0.006(6) 0.000(5) -0.016(5)
C21E 0.079(8) 0.091(8) 0.032(6) 0.011(7) 0.013(5) 0.003(5)
C21F 0.087(9) 0.084(8) 0.028(6) 0.013(7) -0.002(5) -0.013(5)
C21G 0.084(8) 0.066(7) 0.039(6) 0.012(6) -0.003(6) -0.006(5)
C21H 0.067(7) 0.088(8) 0.031(6) 0.014(6) 0.014(5) 0.016(5)
O1A 0.052(4) 0.058(4) 0.035(4) -0.006(3) -0.001(3) -0.010(3)
O1B 0.058(5) 0.060(4) 0.042(4) 0.001(4) 0.015(3) 0.015(3)
O1C 0.050(4) 0.060(4) 0.044(4) -0.012(3) 0.001(3) -0.013(3)
O1D 0.061(4) 0.052(4) 0.039(4) 0.003(3) 0.019(3) 0.008(3)
O1E 0.046(4) 0.064(4) 0.042(4) -0.005(3) -0.002(3) -0.018(3)
O1F 0.062(5) 0.054(4) 0.043(4) 0.004(4) 0.019(4) 0.009(3)
O1G 0.050(4) 0.064(4) 0.042(4) -0.009(3) 0.016(3) 0.011(3)
O1H 0.058(4) 0.053(4) 0.037(4) -0.008(3) -0.003(3) -0.006(3)
O2A 0.072(5) 0.062(5) 0.057(5) -0.023(4) -0.004(4) -0.005(4)
O2B 0.067(5) 0.081(5) 0.063(5) -0.021(4) 0.017(4) 0.016(4)
O2C 0.057(5) 0.075(5) 0.069(5) -0.019(4) 0.006(4) -0.018(4)
O2D 0.092(6) 0.060(5) 0.061(5) -0.020(4) 0.033(4) 0.007(4)
O2E 0.061(5) 0.081(5) 0.058(5) -0.026(4) 0.006(4) -0.021(4)
O2F 0.084(6) 0.057(4) 0.066(5) -0.014(4) 0.025(4) 0.002(4)
O2G 0.060(5) 0.079(5) 0.065(5) -0.018(4) 0.015(4) 0.020(4)
O2H 0.072(5) 0.065(5) 0.063(5) -0.022(4) -0.003(4) -0.008(4)
O3A 0.068(5) 0.059(4) 0.045(4) -0.002(4) 0.019(4) 0.004(3)
O3B 0.082(5) 0.061(4) 0.042(4) -0.019(4) 0.002(4) -0.012(3)
O3C 0.082(5) 0.057(4) 0.043(4) -0.007(4) 0.013(4) 0.014(3)
O3D 0.065(5) 0.075(5) 0.039(4) -0.011(4) 0.002(3) -0.002(3)
O3E 0.077(5) 0.076(5) 0.039(4) -0.009(4) 0.012(4) 0.010(3)
O3F 0.058(4) 0.063(4) 0.044(4) -0.011(4) -0.004(3) -0.005(3)
O3G 0.069(5) 0.068(5) 0.047(4) -0.017(4) 0.008(4) -0.017(3)
O3H 0.071(5) 0.078(5) 0.035(4) -0.006(4) 0.014(3) 0.005(3)

loop_
_atom_type_symbol
_atom_type_description
_atom_type_scat_dispersion_real
_atom_type_scat_dispersion_imag
_atom_type_scat_source
C C 0.0033 0.0016 'International Tables Vol C Tables 4.2.6.8 and 6.1.1.4'
H H 0.0000 0.0000 'International Tables Vol C Tables 4.2.6.8 and 6.1.1.4'
O O 0.0106 0.0060 'International Tables Vol C Tables 4.2.6.8 and 6.1.1.4'

loop_
_geom_angle_atom_site_label_1
_geom_angle_atom_site_label_2
_geom_angle_atom_site_label_3
_geom_angle
O2A C1A O1A 117.5(9)
O2A C1A C2A 124.9(10)
O1A C1A C2A 117.6(8)
O2B C1B O1B 117.0(9)
O2B C1B C2B 125.4(10)
O1B C1B C2B 117.6(8)
O2C C1C O1C 116.5(9)
O2C C1C C2C 125.1(10)
O1C C1C C2C 118.5(8)
O2D C1D O1D 117.8(8)
O2D C1D C2D 123.7(9)
O1D C1D C2D 118.4(8)
O2E C1E O1E 116.4(9)
O2E C1E C2E 124.6(10)
O1E C1E C2E 118.9(8)
O2F C1F O1F 117.7(9)
O2F C1F C2F 125.2(10)
O1F C1F C2F 117.1(8)
O2G C1G O1G 116.0(9)
O2G C1G C2G 124.8(9)
O1G C1G C2G 119.2(8)
O2H C1H O1H 117.5(9)
O2H C1H C2H 124.2(9)
O1H C1H C2H 118.2(8)
C14A C2A C3A 120.1(8)
C14A C2A C1A 121.6(8)
C3A C2A C1A 118.3(8)
C14B C2B C3B 121.6(8)
C14B C2B C1B 121.5(9)
C3B C2B C1B 116.9(8)
C3C C2C C14C 119.5(9)
C3C C2C C1C 119.2(9)
C14C C2C C1C 121.3(8)
C14D C2D C3D 121.1(8)
C14D C2D C1D 120.7(8)
C3D C2D C1D 118.1(8)
C14E C2E C3E 120.3(8)
C14E C2E C1E 121.2(8)
C3E C2E C1E 118.5(9)
C14F C2F C3F 120.4(8)
C14F C2F C1F 121.3(9)
C3F C2F C1F 118.3(9)
C14G C2G C3G 119.7(8)
C14G C2G C1G 121.3(8)
C3G C2G C1G 119.0(8)
C14H C2H C3H 119.9(8)
C14H C2H C1H 121.3(8)
C3H C2H C1H 118.9(8)
C4A C3A C2A 120.3(8)
C4A C3A H3A 119.8
C2A C3A H3A 119.8
C4B C3B C2B 118.5(8)
C4B C3B H3B 120.7
C2B C3B H3B 120.7
C4C C3C C2C 121.2(9)
C4C C3C H3C 119.4
C2C C3C H3C 119.4
C4D C3D C2D 118.9(8)
C4D C3D H3D 120.5
C2D C3D H3D 120.5
C4E C3E C2E 120.2(8)
C4E C3E H3E 119.9
C2E C3E H3E 119.9
C4F C3F C2F 120.4(8)
C4F C3F H3F 119.8
C2F C3F H3F 119.8
C4G C3G C2G 120.1(8)
C4G C3G H3G 119.9
C2G C3G H3G 119.9
C4H C3H C2H 120.2(8)
C4H C3H H3H 119.9
C2H C3H H3H 119.9
C3A C4A C12A 121.0(8)
C3A C4A C5A 121.2(8)
C12A C4A C5A 117.8(8)
C12B C4B C3B 121.7(8)
C12B C4B C5B 118.1(8)
C3B C4B C5B 120.1(8)
C3C C4C C12C 120.6(8)
C3C C4C C5C 122.4(9)
C12C C4C C5C 117.0(9)
C3D C4D C12D 121.3(8)
C3D C4D C5D 121.8(8)
C12D C4D C5D 116.9(8)
C3E C4E C12E 120.2(8)
C3E C4E C5E 121.0(8)
C12E C4E C5E 118.7(8)
C3F C4F C12F 120.6(8)
C3F C4F C5F 121.9(8)
C12F C4F C5F 117.5(8)
C3G C4G C12G 120.8(8)
C3G C4G C5G 121.2(9)
C12G C4G C5G 118.0(8)
C3H C4H C12H 121.6(8)
C3H C4H C5H 121.4(8)
C12H C4H C5H 117.0(8)
O3A C5A C4A 112.2(7)
O3A C5A H5A 109.2
C4A C5A H5A 109.2
O3A C5A H5B 109.2
C4A C5A H5B 109.2
H5A C5A H5B 107.9
O3B C5B C4B 112.2(8)
O3B C5B H5C 109.2
C4B C5B H5C 109.2
O3B C5B H5D 109.2
C4B C5B H5D 109.2
H5C C5B H5D 107.9
O3C C5C C4C 113.6(8)
O3C C5C H5E 108.8
C4C C5C H5E 108.8
O3C C5C H5F 108.8
C4C C5C H5F 108.8
H5E C5C H5F 107.7
O3D C5D C4D 113.2(8)
O3D C5D H5G 108.9
C4D C5D H5G 108.9
O3D C5D H5H 108.9
C4D C5D H5H 108.9
H5G C5D H5H 107.7
O3E C5E C4E 112.7(8)
O3E C5E H5I 109.0
C4E C5E H5I 109.0
O3E C5E H5J 109.0
C4E C5E H5J 109.0
H5I C5E H5J 107.8
O3F C5F C4F 112.6(8)
O3F C5F H5K 109.1
C4F C5F H5K 109.1
O3F C5F H5L 109.1
C4F C5F H5L 109.1
H5K C5F H5L 107.8
O3G C5G C4G 112.5(8)
O3G C5G H5M 109.1
C4G C5G H5M 109.1
O3G C5G H5N 109.1
C4G C5G H5N 109.1
H5M C5G H5N 107.8
O3H C5H C4H 112.7(8)
O3H C5H H5O 109.0
C4H C5H H5O 109.0
O3H C5H H5P 109.0
C4H C5H H5P 109.0
H5O C5H H5P 107.8
O3A C6A C7A 117.9(9)
O3A C6A C11A 120.7(8)
C7A C6A C11A 121.3(10)
O3B C6B C7B 118.6(8)
O3B C6B C11B 121.1(8)
C7B C6B C11B 120.2(10)
O3C C6C C11C 120.9(8)
O3C C6C C7C 117.7(8)
C11C C6C C7C 121.3(9)
O3D C6D C7D 118.1(8)
O3D C6D C11D 120.2(7)
C7D C6D C11D 121.5(9)
O3E C6E C7E 117.8(9)
O3E C6E C11E 122.1(9)
C7E C6E C11E 120.1(10)
O3F C6F C7F 117.9(9)
O3F C6F C11F 120.5(8)
C7F C6F C11F 121.3(9)
O3G C6G C11G 120.9(8)
O3G C6G C7G 117.9(9)
C11G C6G C7G 121.1(10)
O3H C6H C7H 118.4(8)
O3H C6H C11H 120.3(8)
C7H C6H C11H 121.2(9)
C8A C7A C6A 120.0(11)
C8A C7A H7A 120.0
C6A C7A H7A 120.0
C8B C7B C6B 120.5(10)
C8B C7B H7B 119.7
C6B C7B H7B 119.7
C8C C7C C6C 120.3(9)
C8C C7C H7C 119.8
C6C C7C H7C 119.8
C8D C7D C6D 119.6(10)
C8D C7D H7D 120.2
C6D C7D H7D 120.2
C8E C7E C6E 119.6(10)
C8E C7E H7E 120.2
C6E C7E H7E 120.2
C8F C7F C6F 120.5(10)
C8F C7F H7F 119.8
C6F C7F H7F 119.8
C8G C7G C6G 119.3(10)
C8G C7G H7G 120.3
C6G C7G H7G 120.3
C8H C7H C6H 121.1(10)
C8H C7H H7H 119.5
C6H C7H H7H 119.5
C7A C8A C9A 120.6(10)
C7A C8A H8A 119.7
C9A C8A H8A 119.7
C7B C8B C9B 120.7(9)
C7B C8B H8B 119.6
C9B C8B H8B 119.6
C7C C8C C9C 119.7(10)
C7C C8C H8C 120.1
C9C C8C H8C 120.2
C7D C8D C9D 121.2(10)
C7D C8D H8D 119.4
C9D C8D H8D 119.4
C7E C8E C9E 121.2(10)
C7E C8E H8E 119.4
C9E C8E H8E 119.4
C7F C8F C9F 120.3(10)
C7F C8F H8F 119.8
C9F C8F H8F 119.8
C7G C8G C9G 121.6(10)
C7G C8G H8G 119.2
C9G C8G H8G 119.2
C7H C8H C9H 119.8(10)
C7H C8H H8H 120.1
C9H C8H H8H 120.1
C8A C9A C10A 120.1(10)
C8A C9A H9A 119.9
C10A C9A H9A 119.9
C8B C9B C10B 119.7(10)
C8B C9B H9B 120.2
C10B C9B H9B 120.2
C8C C9C C10C 119.3(10)
C8C C9C H9C 120.3
C10C C9C H9C 120.3
C8D C9D C10D 119.2(10)
C8D C9D H9D 120.4
C10D C9D H9D 120.4
C8E C9E C10E 120.1(10)
C8E C9E H9E 120.0
C10E C9E H9E 120.0
C8F C9F C10F 120.1(10)
C8F C9F H9F 119.9
C10F C9F H9F 119.9
C8G C9G C10G 119.1(10)
C8G C9G H9G 120.5
C10G C9G H9G 120.4
C8H C9H C10H 119.3(10)
C8H C9H H9H 120.3
C10H C9H H9H 120.3
C11A C10A C9A 120.6(10)
C11A C10A H10A 119.7
C9A C10A H10A 119.7
C9B C10B C11B 121.5(9)
C9B C10B H10B 119.2
C11B C10B H10B 119.2
C11C C10C C9C 122.2(9)
C11C C10C H10C 118.9
C9C C10C H10C 118.9
C11D C10D C9D 119.8(9)
C11D C10D H10D 120.1
C9D C10D H10D 120.1
C11E C10E C9E 120.1(10)
C11E C10E H10E 119.9
C9E C10E H10E 119.9
C11F C10F C9F 120.1(10)
C11F C10F H10F 119.9
C9F C10F H10F 119.9
C9G C10G C11G 121.3(9)
C9G C10G H10G 119.3
C11G C10G H10G 119.3
C11H C10H C9H 121.6(9)
C11H C10H H10H 119.2
C9H C10H H10H 119.2
C10A C11A C6A 117.3(9)
C10A C11A C12A 124.8(8)
C6A C11A C12A 118.0(8)
C10B C11B C6B 117.3(8)
C10B C11B C12B 125.4(8)
C6B C11B C12B 117.3(8)
C10C C11C C6C 117.0(9)
C10C C11C C12C 125.1(8)
C6C C11C C12C 117.9(8)
C6D C11D C10D 118.4(8)
C6D C11D C12D 119.0(8)
C10D C11D C12D 122.5(8)
C10E C11E C6E 118.8(9)
C10E C11E C12E 124.0(8)
C6E C11E C12E 117.2(8)
C10F C11F C6F 117.5(8)
C10F C11F C12F 124.1(8)
C6F C11F C12F 118.5(8)
C6G C11G C10G 117.5(8)
C6G C11G C12G 118.6(8)
C10G C11G C12G 123.8(8)
C10H C11H C6H 117.0(8)
C10H C11H C12H 124.1(8)
C6H C11H C12H 118.9(8)
C4A C12A C13A 119.0(8)
C4A C12A C11A 118.2(7)
C13A C12A C11A 122.8(8)
C4B C12B C13B 118.9(8)
C4B C12B C11B 118.5(8)
C13B C12B C11B 122.6(8)
C4C C12C C13C 118.9(8)
C4C C12C C11C 118.4(7)
C13C C12C C11C 122.7(8)
C13D C12D C4D 119.7(7)
C13D C12D C11D 122.9(7)
C4D C12D C11D 117.4(7)
C13E C12E C4E 119.4(8)
C13E C12E C11E 123.4(8)
C4E C12E C11E 117.2(8)
C13F C12F C4F 119.7(8)
C13F C12F C11F 122.6(7)
C4F C12F C11F 117.7(7)
C13G C12G C4G 119.5(8)
C13G C12G C11G 123.3(8)
C4G C12G C11G 117.1(8)
C4H C12H C13H 118.9(8)
C4H C12H C11H 118.1(8)
C13H C12H C11H 123.0(7)
C12A C13A C14A 120.1(8)
C12A C13A H13A 119.9
C14A C13A H13A 119.9
C12B C13B C14B 120.6(8)
C12B C13B H13B 119.7
C14B C13B H13B 119.7
C14C C13C C12C 120.7(8)
C14C C13C H13C 119.6
C12C C13C H13C 119.6
C12D C13D C14D 120.0(8)
C12D C13D H13D 120.0
C14D C13D H13D 120.0
C12E C13E C14E 121.1(8)
C12E C13E H13E 119.4
C14E C13E H13E 119.4
C12F C13F C14F 120.0(8)
C12F C13F H13F 120.0
C14F C13F H13F 120.0
C12G C13G C14G 120.2(8)
C12G C13G H13G 119.9
C14G C13G H13G 119.9
C12H C13H C14H 120.2(8)
C12H C13H H13H 119.9
C14H C13H H13H 119.9
C2A C14A C13A 119.3(8)
C2A C14A C15A 118.4(7)
C13A C14A C15A 122.2(7)
C2B C14B C13B 118.6(8)
C2B C14B C15B 118.0(8)
C13B C14B C15B 123.4(8)
C2C C14C C13C 119.0(8)
C2C C14C C15C 117.9(8)
C13C C14C C15C 123.0(8)
C2D C14D C13D 118.9(8)
C2D C14D C15D 118.4(7)
C13D C14D C15D 122.7(7)
C2E C14E C13E 118.8(8)
C2E C14E C15E 117.4(8)
C13E C14E C15E 123.8(8)
C2F C14F C13F 118.8(8)
C2F C14F C15F 118.5(8)
C13F C14F C15F 122.7(8)
C2G C14G C13G 119.6(8)
C2G C14G C15G 117.4(8)
C13G C14G C15G 122.9(8)
C2H C14H C13H 119.2(8)
C2H C14H C15H 118.2(8)
C13H C14H C15H 122.5(8)
C16A C15A C20A 115.3(8)
C16A C15A C14A 125.7(8)
C20A C15A C14A 119.0(8)
C20B C15B C16B 116.6(8)
C20B C15B C14B 118.9(8)
C16B C15B C14B 124.5(8)
C20C C15C C16C 116.8(8)
C20C C15C C14C 118.3(8)
C16C C15C C14C 124.9(8)
C16D C15D C20D 116.0(8)
C16D C15D C14D 125.4(8)
C20D C15D C14D 118.6(8)
C20E C15E C16E 116.3(8)
C20E C15E C14E 119.5(8)
C16E C15E C14E 124.1(8)
C20F C15F C16F 116.0(8)
C20F C15F C14F 119.0(8)
C16F C15F C14F 125.0(8)
C20G C15G C16G 116.1(8)
C20G C15G C14G 119.0(8)
C16G C15G C14G 124.9(8)
C16H C15H C20H 115.8(8)
C16H C15H C14H 125.4(8)
C20H C15H C14H 118.8(8)
C17A C16A C15A 121.7(9)
C17A C16A H16A 119.2
C15A C16A H16A 119.2
C17B C16B C15B 121.4(9)
C17B C16B H16B 119.3
C15B C16B H16B 119.3
C17C C16C C15C 121.7(9)
C17C C16C H16C 119.2
C15C C16C H16C 119.2
C15D C16D C17D 121.8(9)
C15D C16D H16D 119.1
C17D C16D H16D 119.1
C17E C16E C15E 120.9(9)
C17E C16E H16E 119.6
C15E C16E H16E 119.6
C17F C16F C15F 122.0(9)
C17F C16F H16F 119.0
C15F C16F H16F 119.0
C17G C16G C15G 122.5(9)
C17G C16G H16G 118.7
C15G C16G H16G 118.7
C15H C16H C17H 121.1(9)
C15H C16H H16H 119.5
C17H C16H H16H 119.5
C18A C17A C16A 121.7(9)
C18A C17A H17A 119.1
C16A C17A H17A 119.1
C16B C17B C18B 121.8(10)
C16B C17B H17B 119.1
C18B C17B H17B 119.1
C16C C17C C18C 121.0(9)
C16C C17C H17C 119.5
C18C C17C H17C 119.5
C16D C17D C18D 120.7(9)
C16D C17D H17D 119.6
C18D C17D H17D 119.6
C18E C17E C16E 122.1(9)
C18E C17E H17E 118.9
C16E C17E H17E 118.9
C16F C17F C18F 120.4(9)
C16F C17F H17F 119.8
C18F C17F H17F 119.8
C16G C17G C18G 120.0(9)
C16G C17G H17G 120.0
C18G C17G H17G 120.0
C18H C17H C16H 121.6(9)
C18H C17H H17H 119.2
C16H C17H H17H 119.2
C17A C18A C19A 117.8(9)
C17A C18A C21A 122.1(10)
C19A C18A C21A 120.1(10)
C17B C18B C19B 117.5(9)
C17B C18B C21B 123.2(10)
C19B C18B C21B 119.3(9)
C17C C18C C19C 118.3(8)
C17C C18C C21C 121.1(10)
C19C C18C C21C 120.5(10)
C19D C18D C17D 117.7(9)
C19D C18D C21D 121.1(9)
C17D C18D C21D 121.0(10)
C17E C18E C19E 118.1(9)
C17E C18E C21E 122.8(10)
C19E C18E C21E 119.1(9)
C19F C18F C17F 117.5(9)
C19F C18F C21F 122.2(10)
C17F C18F C21F 120.3(10)
C19G C18G C17G 118.4(9)
C19G C18G C21G 120.1(9)
C17G C18G C21G 121.4(10)
C19H C18H C17H 117.8(8)
C19H C18H C21H 121.6(9)
C17H C18H C21H 120.6(9)
C20A C19A C18A 120.3(9)
C20A C19A H19A 119.8
C18A C19A H19A 119.8
C18B C19B C20B 120.1(9)
C18B C19B H19B 119.9
C20B C19B H19B 119.9
C20C C19C C18C 120.0(9)
C20C C19C H19C 120.0
C18C C19C H19C 120.0
C18D C19D C20D 120.8(9)
C18D C19D H19D 119.6
C20D C19D H19D 119.6
C20E C19E C18E 119.8(9)
C20E C19E H19E 120.1
C18E C19E H19E 120.1
C20F C19F C18F 121.9(9)
C20F C19F H19F 119.1
C18F C19F H19F 119.1
C18G C19G C20G 120.8(9)
C18G C19G H19G 119.6
C20G C19G H19G 119.6
C18H C19H C20H 121.1(9)
C18H C19H H19H 119.5
C20H C19H H19H 119.5
C19A C20A O1A 115.6(8)
C19A C20A C15A 123.1(9)
O1A C20A C15A 121.3(8)
O1B C20B C15B 122.2(9)
O1B C20B C19B 115.3(8)
C15B C20B C19B 122.6(9)
O1C C20C C19C 115.3(9)
O1C C20C C15C 122.5(8)
C19C C20C C15C 122.2(9)
C19D C20D O1D 115.7(8)
C19D C20D C15D 122.9(9)
O1D C20D C15D 121.4(8)
C15E C20E C19E 122.8(9)
C15E C20E O1E 121.6(8)
C19E C20E O1E 115.6(8)
C19F C20F O1F 116.0(8)
C19F C20F C15F 122.3(9)
O1F C20F C15F 121.6(8)
O1G C20G C19G 115.9(8)
O1G C20G C15G 122.1(8)
C19G C20G C15G 122.1(9)
C19H C20H O1H 115.8(8)
C19H C20H C15H 122.7(9)
O1H C20H C15H 121.5(8)
C18A C21A H21A 109.5
C18A C21A H21B 109.5
H21A C21A H21B 109.5
C18A C21A H21C 109.5
H21A C21A H21C 109.5
H21B C21A H21C 109.5
C18B C21B H21D 109.5
C18B C21B H21E 109.5
H21D C21B H21E 109.5
C18B C21B H21F 109.5
H21D C21B H21F 109.5
H21E C21B H21F 109.5
C18C C21C H21G 109.5
C18C C21C H21H 109.5
H21G C21C H21H 109.5
C18C C21C H21I 109.5
H21G C21C H21I 109.5
H21H C21C H21I 109.5
C18D C21D H21J 109.5
C18D C21D H21K 109.5
H21J C21D H21K 109.5
C18D C21D H21L 109.5
H21J C21D H21L 109.5
H21K C21D H21L 109.5
C18E C21E H21M 109.5
C18E C21E H21N 109.5
H21M C21E H21N 109.5
C18E C21E H21O 109.5
H21M C21E H21O 109.5
H21N C21E H21O 109.5
C18F C21F H21P 109.5
C18F C21F H21Q 109.5
H21P C21F H21Q 109.5
C18F C21F H21R 109.5
H21P C21F H21R 109.5
H21Q C21F H21R 109.5
C18G C21G H21S 109.5
C18G C21G H21T 109.5
H21S C21G H21T 109.5
C18G C21G H21U 109.5
H21S C21G H21U 109.5
H21T C21G H21U 109.5
C18H C21H H21V 109.5
C18H C21H H21W 109.5
H21V C21H H21W 109.5
C18H C21H H21X 109.5
H21V C21H H21X 109.5
H21W C21H H21X 109.5
C1A O1A C20A 122.1(7)
C1B O1B C20B 121.7(7)
C1C O1C C20C 121.5(7)
C1D O1D C20D 122.4(7)
C1E O1E C20E 121.3(7)
C1F O1F C20F 122.5(7)
C1G O1G C20G 121.0(7)
C1H O1H C20H 122.0(7)
C6A O3A C5A 113.7(7)
C6B O3B C5B 114.0(7)
C6C O3C C5C 113.2(7)
C6D O3D C5D 113.6(7)
C6E O3E C5E 114.2(7)
C6F O3F C5F 113.6(7)
C6G O3G C5G 114.1(7)
C6H O3H C5H 113.6(7)

loop_
_geom_bond_atom_site_label_1
_geom_bond_atom_site_label_2
_geom_bond_distance
C1A O2A 1.205(11)
C1A O1A 1.358(12)
C1A C2A 1.477(12)
C1B O2B 1.211(11)
C1B O1B 1.367(12)
C1B C2B 1.460(13)
C1C O2C 1.199(11)
C1C O1C 1.357(12)
C1C C2C 1.458(13)
C1D O2D 1.223(11)
C1D O1D 1.351(12)
C1D C2D 1.461(12)
C1E O2E 1.211(11)
C1E O1E 1.352(12)
C1E C2E 1.455(13)
C1F O2F 1.196(11)
C1F O1F 1.364(12)
C1F C2F 1.477(12)
C1G O2G 1.212(11)
C1G O1G 1.359(11)
C1G C2G 1.446(12)
C1H O2H 1.205(10)
C1H O1H 1.358(11)
C1H C2H 1.458(12)
C2A C14A 1.384(11)
C2A C3A 1.403(12)
C2B C14B 1.375(12)
C2B C3B 1.407(13)
C2C C3C 1.397(13)
C2C C14C 1.397(12)
C2D C14D 1.386(11)
C2D C3D 1.396(12)
C2E C14E 1.391(12)
C2E C3E 1.409(12)
C2F C14F 1.387(12)
C2F C3F 1.396(13)
C2G C14G 1.388(12)
C2G C3G 1.407(12)
C2H C14H 1.393(11)
C2H C3H 1.409(12)
C3A C4A 1.357(13)
C3A H3A 0.9300
C3B C4B 1.382(13)
C3B H3B 0.9300
C3C C4C 1.363(13)
C3C H3C 0.9300
C3D C4D 1.387(12)
C3D H3D 0.9300
C3E C4E 1.378(13)
C3E H3E 0.9300
C3F C4F 1.365(13)
C3F H3F 0.9300
C3G C4G 1.376(13)
C3G H3G 0.9300
C3H C4H 1.356(13)
C3H H3H 0.9300
C4A C12A 1.399(11)
C4A C5A 1.500(11)
C4B C12B 1.384(12)
C4B C5B 1.504(12)
C4C C12C 1.389(11)
C4C C5C 1.485(12)
C4D C12D 1.388(11)
C4D C5D 1.490(12)
C4E C12E 1.399(12)
C4E C5E 1.489(12)
C4F C12F 1.398(11)
C4F C5F 1.505(12)
C4G C12G 1.390(12)
C4G C5G 1.480(12)
C4H C12H 1.396(12)
C4H C5H 1.501(12)
C5A O3A 1.446(11)
C5A H5A 0.9700
C5A H5B 0.9700
C5B O3B 1.436(12)
C5B H5C 0.9700
C5B H5D 0.9700
C5C O3C 1.411(12)
C5C H5E 0.9700
C5C H5F 0.9700
C5D O3D 1.433(12)
C5D H5G 0.9700
C5D H5H 0.9700
C5E O3E 1.427(12)
C5E H5I 0.9700
C5E H5J 0.9700
C5F O3F 1.437(11)
C5F H5K 0.9700
C5F H5L 0.9700
C5G O3G 1.438(11)
C5G H5M 0.9700
C5G H5N 0.9700
C5H O3H 1.448(11)
C5H H5O 0.9700
C5H H5P 0.9700
C6A O3A 1.381(11)
C6A C7A 1.385(14)
C6A C11A 1.412(12)
C6B O3B 1.388(11)
C6B C7B 1.396(14)
C6B C11B 1.402(12)
C6C O3C 1.386(11)
C6C C11C 1.390(11)
C6C C7C 1.394(14)
C6D O3D 1.355(11)
C6D C7D 1.384(13)
C6D C11D 1.388(12)
C6E O3E 1.361(12)
C6E C7E 1.408(14)
C6E C11E 1.409(13)
C6F O3F 1.374(11)
C6F C7F 1.386(14)
C6F C11F 1.396(12)
C6G O3G 1.351(11)
C6G C11G 1.391(13)
C6G C7G 1.403(14)
C6H O3H 1.362(11)
C6H C7H 1.383(13)
C6H C11H 1.400(12)
C7A C8A 1.345(15)
C7A H7A 0.9300
C7B C8B 1.351(15)
C7B H7B 0.9300
C7C C8C 1.368(15)
C7C H7C 0.9300
C7D C8D 1.366(14)
C7D H7D 0.9300
C7E C8E 1.349(15)
C7E H7E 0.9300
C7F C8F 1.346(15)
C7F H7F 0.9300
C7G C8G 1.366(15)
C7G H7G 0.9300
C7H C8H 1.343(15)
C7H H7H 0.9300
C8A C9A 1.369(16)
C8A H8A 0.9300
C8B C9B 1.368(15)
C8B H8B 0.9300
C8C C9C 1.379(14)
C8C H8C 0.9300
C8D C9D 1.377(15)
C8D H8D 0.9300
C8E C9E 1.388(15)
C8E H8E 0.9300
C8F C9F 1.370(16)
C8F H8F 0.9300
C8G C9G 1.371(15)
C8G H8G 0.9300
C8H C9H 1.391(15)
C8H H8H 0.9300
C9A C10A 1.407(14)
C9A H9A 0.9300
C9B C10B 1.384(13)
C9B H9B 0.9300
C9C C10C 1.394(13)
C9C H9C 0.9300
C9D C10D 1.418(12)
C9D H9D 0.9300
C9E C10E 1.391(13)
C9E H9E 0.9300
C9F C10F 1.412(14)
C9F H9F 0.9300
C9G C10G 1.394(13)
C9G H9G 0.9300
C9H C10H 1.396(13)
C9H H9H 0.9300
C10A C11A 1.370(12)
C10A H10A 0.9300
C10B C11B 1.392(12)
C10B H10B 0.9300
C10C C11C 1.379(12)
C10C H10C 0.9300
C10D C11D 1.397(12)
C10D H10D 0.9300
C10E C11E 1.385(12)
C10E H10E 0.9300
C10F C11F 1.387(12)
C10F H10F 0.9300
C10G C11G 1.403(12)
C10G H10G 0.9300
C10H C11H 1.381(12)
C10H H10H 0.9300
C11A C12A 1.466(12)
C11B C12B 1.475(12)
C11C C12C 1.466(12)
C11D C12D 1.472(11)
C11E C12E 1.473(12)
C11F C12F 1.475(11)
C11G C12G 1.466(12)
C11H C12H 1.459(12)
C12A C13A 1.399(11)
C12B C13B 1.399(11)
C12C C13C 1.406(11)
C12D C13D 1.387(11)
C12E C13E 1.392(11)
C12F C13F 1.387(11)
C12G C13G 1.394(12)
C12H C13H 1.402(11)
C13A C14A 1.405(11)
C13A H13A 0.9300
C13B C14B 1.410(12)
C13B H13B 0.9300
C13C C14C 1.398(12)
C13C H13C 0.9300
C13D C14D 1.421(10)
C13D H13D 0.9300
C13E C14E 1.401(12)
C13E H13E 0.9300
C13F C14F 1.420(11)
C13F H13F 0.9300
C13G C14G 1.407(11)
C13G H13G 0.9300
C13H C14H 1.412(11)
C13H H13H 0.9300
C14A C15A 1.451(11)
C14B C15B 1.455(12)
C14C C15C 1.454(11)
C14D C15D 1.455(11)
C14E C15E 1.458(11)
C14F C15F 1.447(12)
C14G C15G 1.456(12)
C14H C15H 1.449(11)
C15A C16A 1.394(12)
C15A C20A 1.402(12)
C15B C20B 1.379(12)
C15B C16B 1.398(12)
C15C C20C 1.398(12)
C15C C16C 1.402(12)
C15D C16D 1.382(12)
C15D C20D 1.399(11)
C15E C20E 1.382(12)
C15E C16E 1.385(12)
C15F C20F 1.393(12)
C15F C16F 1.409(12)
C15G C20G 1.395(12)
C15G C16G 1.395(12)
C15H C16H 1.378(12)
C15H C20H 1.403(12)
C16A C17A 1.385(12)
C16A H16A 0.9300
C16B C17B 1.379(12)
C16B H16B 0.9300
C16C C17C 1.372(12)
C16C H16C 0.9300
C16D C17D 1.384(12)
C16D H16D 0.9300
C16E C17E 1.386(12)
C16E H16E 0.9300
C16F C17F 1.384(12)
C16F H16F 0.9300
C16G C17G 1.380(12)
C16G H16G 0.9300
C16H C17H 1.403(12)
C16H H16H 0.9300
C17A C18A 1.370(14)
C17A H17A 0.9300
C17B C18B 1.383(14)
C17B H17B 0.9300
C17C C18C 1.398(14)
C17C H17C 0.9300
C17D C18D 1.405(14)
C17D H17D 0.9300
C17E C18E 1.357(13)
C17E H17E 0.9300
C17F C18F 1.408(14)
C17F H17F 0.9300
C17G C18G 1.397(14)
C17G H17G 0.9300
C17H C18H 1.372(14)
C17H H17H 0.9300
C18A C19A 1.391(14)
C18A C21A 1.508(13)
C18B C19B 1.396(14)
C18B C21B 1.490(13)
C18C C19C 1.399(14)
C18C C21C 1.511(12)
C18D C19D 1.371(14)
C18D C21D 1.497(13)
C18E C19E 1.383(14)
C18E C21E 1.504(13)
C18F C19F 1.379(14)
C18F C21F 1.498(13)
C18G C19G 1.378(13)
C18G C21G 1.514(13)
C18H C19H 1.367(14)
C18H C21H 1.509(12)
C19A C20A 1.369(13)
C19A H19A 0.9300
C19B C20B 1.395(13)
C19B H19B 0.9300
C19C C20C 1.383(13)
C19C H19C 0.9300
C19D C20D 1.371(13)
C19D H19D 0.9300
C19E C20E 1.383(13)
C19E H19E 0.9300
C19F C20F 1.370(13)
C19F H19F 0.9300
C19G C20G 1.383(12)
C19G H19G 0.9300
C19H C20H 1.369(12)
C19H H19H 0.9300
C20A O1A 1.398(11)
C20B O1B 1.368(11)
C20C O1C 1.375(11)
C20D O1D 1.372(11)
C20E O1E 1.391(11)
C20F O1F 1.380(11)
C20G O1G 1.369(11)
C20H O1H 1.382(11)
C21A H21A 0.9600
C21A H21B 0.9600
C21A H21C 0.9600
C21B H21D 0.9600
C21B H21E 0.9600
C21B H21F 0.9600
C21C H21G 0.9600
C21C H21H 0.9600
C21C H21I 0.9600
C21D H21J 0.9600
C21D H21K 0.9600
C21D H21L 0.9600
C21E H21M 0.9600
C21E H21N 0.9600
C21E H21O 0.9600
C21F H21P 0.9600
C21F H21Q 0.9600
C21F H21R 0.9600
C21G H21S 0.9600
C21G H21T 0.9600
C21G H21U 0.9600
C21H H21V 0.9600
C21H H21W 0.9600
C21H H21X 0.9600

loop_
_geom_hbond_atom_site_label_D
_geom_hbond_atom_site_label_H
_geom_hbond_atom_site_label_A
_geom_hbond_site_symmetry_A
_geom_hbond_distance_DH
_geom_hbond_distance_HA
_geom_hbond_distance_DA
_geom_hbond_angle_DHA
_geom_hbond_publ_flag
C7A H7A O3F 2_565 0.93 2.64 3.520(13) 157 yes
C7F H7F O3A 2_564 0.93 2.64 3.526(12) 159 yes
C21B H21E Cg24 1_555 0.96 2.68 3.575(13) 155 yes
C21C H21H Cg9 2_564 0.96 2.80 3.554(12) 136 yes
C21D H21K Cg39 4_555 0.96 2.66 3.553(12) 154 yes
C21E H21M Cg34 1_555 0.96 2.92 3.622(13) 131 yes
C21F H21Q Cg4 2_565 0.96 2.68 3.575(13) 156 yes
C21G H21S Cg14 4_555 0.96 2.66 3.556(12) 155 yes

loop_
_geom_torsion_atom_site_label_1
_geom_torsion_atom_site_label_2
_geom_torsion_atom_site_label_3
_geom_torsion_atom_site_label_4
_geom_torsion
O2A C1A C2A C14A 179.6(9)
O1A C1A C2A C14A -1.7(13)
O2A C1A C2A C3A 0.0(15)
O1A C1A C2A C3A 178.6(8)
O2B C1B C2B C14B 179.7(9)
O1B C1B C2B C14B 0.2(13)
O2B C1B C2B C3B -0.8(14)
O1B C1B C2B C3B 179.7(8)
O2C C1C C2C C3C -0.6(15)
O1C C1C C2C C3C -179.9(8)
O2C C1C C2C C14C -179.6(9)
O1C C1C C2C C14C 1.1(13)
O2D C1D C2D C14D 180.0(9)
O1D C1D C2D C14D 0.4(13)
O2D C1D C2D C3D 0.4(15)
O1D C1D C2D C3D -179.2(8)
O2E C1E C2E C14E -179.2(9)
O1E C1E C2E C14E 1.3(13)
O2E C1E C2E C3E -0.9(14)
O1E C1E C2E C3E 179.5(8)
O2F C1F C2F C14F -178.2(9)
O1F C1F C2F C14F 0.2(13)
O2F C1F C2F C3F 2.6(15)
O1F C1F C2F C3F -179.0(8)
O2G C1G C2G C14G 179.5(9)
O1G C1G C2G C14G 1.6(13)
O2G C1G C2G C3G -2.1(14)
O1G C1G C2G C3G 180.0(8)
O2H C1H C2H C14H 180.0(9)
O1H C1H C2H C14H -1.4(13)
O2H C1H C2H C3H 0.6(15)
O1H C1H C2H C3H 179.2(8)
C14A C2A C3A C4A -1.9(13)
C1A C2A C3A C4A 177.7(8)
C14B C2B C3B C4B -2.6(13)
C1B C2B C3B C4B 177.9(8)
C14C C2C C3C C4C 1.3(14)
C1C C2C C3C C4C -177.8(8)
C14D C2D C3D C4D 2.1(13)
C1D C2D C3D C4D -178.2(8)
C14E C2E C3E C4E 1.0(13)
C1E C2E C3E C4E -177.2(8)
C14F C2F C3F C4F 2.7(13)
C1F C2F C3F C4F -178.1(8)
C14G C2G C3G C4G -3.3(13)
C1G C2G C3G C4G 178.2(8)
C14H C2H C3H C4H -2.1(13)
C1H C2H C3H C4H 177.4(8)
C2A C3A C4A C12A 0.4(14)
C2A C3A C4A C5A -178.1(8)
C2B C3B C4B C12B 1.8(13)
C2B C3B C4B C5B -177.5(8)
C2C C3C C4C C12C 0.5(13)
C2C C3C C4C C5C 177.4(9)
C2D C3D C4D C12D -0.6(13)
C2D C3D C4D C5D 178.0(8)
C2E C3E C4E C12E -0.6(13)
C2E C3E C4E C5E 178.7(8)
C2F C3F C4F C12F -1.7(13)
C2F C3F C4F C5F 178.8(8)
C2G C3G C4G C12G 1.3(13)
C2G C3G C4G C5G -176.7(8)
C2H C3H C4H C12H 1.2(14)
C2H C3H C4H C5H -178.7(8)
C3A C4A C5A O3A -147.0(9)
C12A C4A C5A O3A 34.4(11)
C12B C4B C5B O3B 33.2(11)
C3B C4B C5B O3B -147.5(8)
C3C C4C C5C O3C 147.5(9)
C12C C4C C5C O3C -35.5(12)
C3D C4D C5D O3D 147.2(9)
C12D C4D C5D O3D -34.1(12)
C3E C4E C5E O3E 147.7(8)
C12E C4E C5E O3E -32.9(12)
C3F C4F C5F O3F 146.9(9)
C12F C4F C5F O3F -32.7(12)
C3G C4G C5G O3G -147.4(8)
C12G C4G C5G O3G 34.6(12)
C3H C4H C5H O3H -147.1(9)
C12H C4H C5H O3H 32.9(12)
O3A C6A C7A C8A -179.7(9)
C11A C6A C7A C8A -3.8(16)
O3B C6B C7B C8B -179.0(9)
C11B C6B C7B C8B -1.5(15)
O3C C6C C7C C8C 178.6(9)
C11C C6C C7C C8C 1.8(15)
O3D C6D C7D C8D 177.5(9)
C11D C6D C7D C8D 0.7(15)
O3E C6E C7E C8E 179.9(10)
C11E C6E C7E C8E 2.7(15)
O3F C6F C7F C8F 177.3(9)
C11F C6F C7F C8F 3.6(16)
O3G C6G C7G C8G 179.9(10)
C11G C6G C7G C8G -3.2(16)
O3H C6H C7H C8H -176.8(10)
C11H C6H C7H C8H -1.5(16)
C6A C7A C8A C9A 1.9(17)
C6B C7B C8B C9B -0.2(17)
C6C C7C C8C C9C 1.5(16)
C6D C7D C8D C9D 1.4(16)
C6E C7E C8E C9E 0.1(17)
C6F C7F C8F C9F -0.4(17)
C6G C7G C8G C9G 1.0(17)
C6H C7H C8H C9H -0.9(17)
C7A C8A C9A C10A 0.6(16)
C7B C8B C9B C10B 1.9(16)
C7C C8C C9C C10C -3.3(16)
C7D C8D C9D C10D -1.3(16)
C7E C8E C9E C10E -1.7(17)
C7F C8F C9F C10F -1.2(16)
C7G C8G C9G C10G 1.6(17)
C7H C8H C9H C10H 2.0(17)
C8A C9A C10A C11A -1.3(15)
C8B C9B C10B C11B -1.9(15)
C8C C9C C10C C11C 1.9(15)
C8D C9D C10D C11D -1.0(14)
C8E C9E C10E C11E 0.6(15)
C8F C9F C10F C11F -0.5(15)
C8G C9G C10G C11G -1.9(15)
C8H C9H C10H C11H -0.7(15)
C9A C10A C11A C6A -0.6(13)
C9A C10A C11A C12A 178.6(9)
O3A C6A C11A C10A 178.9(8)
C7A C6A C11A C10A 3.1(14)
O3A C6A C11A C12A -0.3(13)
C7A C6A C11A C12A -176.1(9)
C9B C10B C11B C6B 0.2(13)
C9B C10B C11B C12B 178.2(9)
O3B C6B C11B C10B 178.9(8)
C7B C6B C11B C10B 1.4(13)
O3B C6B C11B C12B 0.7(12)
C7B C6B C11B C12B -176.7(8)
C9C C10C C11C C6C 1.3(13)
C9C C10C C11C C12C -179.7(9)
O3C C6C C11C C10C -179.8(8)
C7C C6C C11C C10C -3.1(13)
O3C C6C C11C C12C 1.1(12)
C7C C6C C11C C12C 177.8(8)
O3D C6D C11D C10D -179.6(8)
C7D C6D C11D C10D -2.9(13)
O3D C6D C11D C12D 0.9(12)
C7D C6D C11D C12D 177.6(8)
C9D C10D C11D C6D 3.0(13)
C9D C10D C11D C12D -177.5(9)
C9E C10E C11E C6E 2.1(13)
C9E C10E C11E C12E -178.2(9)
O3E C6E C11E C10E 179.2(8)
C7E C6E C11E C10E -3.7(13)
O3E C6E C11E C12E -0.6(13)
C7E C6E C11E C12E 176.5(8)
C9F C10F C11F C6F 3.5(13)
C9F C10F C11F C12F -178.0(9)
O3F C6F C11F C10F -178.6(8)
C7F C6F C11F C10F -5.0(13)
O3F C6F C11F C12F 2.7(12)
C7F C6F C11F C12F 176.3(9)
O3G C6G C11G C10G 179.5(8)
C7G C6G C11G C10G 2.8(14)
O3G C6G C11G C12G 0.4(13)
C7G C6G C11G C12G -176.4(9)
C9G C10G C11G C6G -0.2(13)
C9G C10G C11G C12G 178.9(8)
C9H C10H C11H C6H -1.6(13)
C9H C10H C11H C12H 177.9(9)
O3H C6H C11H C10H 178.0(8)
C7H C6H C11H C10H 2.7(13)
O3H C6H C11H C12H -1.5(13)
C7H C6H C11H C12H -176.8(9)
C3A C4A C12A C13A 0.7(13)
C5A C4A C12A C13A 179.3(8)
C3A C4A C12A C11A -179.5(8)
C5A C4A C12A C11A -0.9(12)
C10A C11A C12A C4A 163.7(8)
C6A C11A C12A C4A -17.1(12)
C10A C11A C12A C13A -16.5(13)
C6A C11A C12A C13A 162.7(8)
C3B C4B C12B C13B -0.4(12)
C5B C4B C12B C13B 178.9(8)
C3B C4B C12B C11B -178.9(8)
C5B C4B C12B C11B 0.4(11)
C10B C11B C12B C4B 163.8(8)
C6B C11B C12B C4B -18.3(11)
C10B C11B C12B C13B -14.7(13)
C6B C11B C12B C13B 163.3(8)
C3C C4C C12C C13C -2.1(12)
C5C C4C C12C C13C -179.1(8)
C3C C4C C12C C11C 179.5(8)
C5C C4C C12C C11C 2.4(12)
C10C C11C C12C C4C -163.9(8)
C6C C11C C12C C4C 15.1(11)
C10C C11C C12C C13C 17.8(13)
C6C C11C C12C C13C -163.2(8)
C3D C4D C12D C13D 0.1(13)
C5D C4D C12D C13D -178.5(8)
C3D C4D C12D C11D 179.3(8)
C5D C4D C12D C11D 0.7(12)
C6D C11D C12D C13D -163.9(8)
C10D C11D C12D C13D 16.6(13)
C6D C11D C12D C4D 17.0(12)
C10D C11D C12D C4D -162.5(8)
C3E C4E C12E C13E 0.2(12)
C5E C4E C12E C13E -179.1(8)
C3E C4E C12E C11E 179.6(8)
C5E C4E C12E C11E 0.3(12)
C10E C11E C12E C13E 16.8(13)
C6E C11E C12E C13E -163.4(8)
C10E C11E C12E C4E -162.6(8)
C6E C11E C12E C4E 17.2(12)
C3F C4F C12F C13F 0.6(13)
C5F C4F C12F C13F -179.8(8)
C3F C4F C12F C11F 179.8(8)
C5F C4F C12F C11F -0.7(12)
C10F C11F C12F C13F 17.2(13)
C6F C11F C12F C13F -164.2(8)
C10F C11F C12F C4F -161.9(8)
C6F C11F C12F C4F 16.7(12)
C3G C4G C12G C13G 0.8(13)
C5G C4G C12G C13G 178.9(8)
C3G C4G C12G C11G 179.9(8)
C5G C4G C12G C11G -2.0(12)
C6G C11G C12G C13G 162.5(8)
C10G C11G C12G C13G -16.6(13)
C6G C11G C12G C4G -16.6(12)
C10G C11G C12G C4G 164.3(8)
C3H C4H C12H C13H -0.3(13)
C5H C4H C12H C13H 179.6(8)
C3H C4H C12H C11H -179.6(8)
C5H C4H C12H C11H 0.3(12)
C10H C11H C12H C4H 163.3(8)
C6H C11H C12H C4H -17.3(12)
C10H C11H C12H C13H -16.0(13)
C6H C11H C12H C13H 163.5(8)
C4A C12A C13A C14A -0.4(12)
C11A C12A C13A C14A 179.8(7)
C4B C12B C13B C14B -0.4(12)
C11B C12B C13B C14B 178.1(7)
C4C C12C C13C C14C 2.0(12)
C11C C12C C13C C14C -179.7(7)
C4D C12D C13D C14D -1.2(12)
C11D C12D C13D C14D 179.7(7)
C4E C12E C13E C14E -0.2(12)
C11E C12E C13E C14E -179.5(8)
C4F C12F C13F C14F -0.6(13)
C11F C12F C13F C14F -179.7(7)
C4G C12G C13G C14G -0.9(12)
C11G C12G C13G C14G -180.0(7)
C4H C12H C13H C14H 0.2(12)
C11H C12H C13H C14H 179.5(8)
C3A C2A C14A C13A 2.1(12)
C1A C2A C14A C13A -177.5(8)
C3A C2A C14A C15A -179.0(8)
C1A C2A C14A C15A 1.3(12)
C12A C13A C14A C2A -1.0(12)
C12A C13A C14A C15A -179.8(7)
C3B C2B C14B C13B 1.9(12)
C1B C2B C14B C13B -178.6(8)
C3B C2B C14B C15B -179.1(8)
C1B C2B C14B C15B 0.4(12)
C12B C13B C14B C2B -0.4(12)
C12B C13B C14B C15B -179.4(7)
C3C C2C C14C C13C -1.3(13)
C1C C2C C14C C13C 177.6(8)
C3C C2C C14C C15C 179.7(8)
C1C C2C C14C C15C -1.3(12)
C12C C13C C14C C2C -0.3(12)
C12C C13C C14C C15C 178.7(7)
C3D C2D C14D C13D -3.2(12)
C1D C2D C14D C13D 177.2(8)
C3D C2D C14D C15D 179.7(8)
C1D C2D C14D C15D 0.1(12)
C12D C13D C14D C2D 2.7(12)
C12D C13D C14D C15D 179.7(7)
C3E C2E C14E C13E -0.9(12)
C1E C2E C14E C13E 177.3(8)
C3E C2E C14E C15E -179.7(7)
C1E C2E C14E C15E -1.5(12)
C12E C13E C14E C2E 0.5(12)
C12E C13E C14E C15E 179.2(7)
C3F C2F C14F C13F -2.6(12)
C1F C2F C14F C13F 178.2(8)
C3F C2F C14F C15F 179.1(8)
C1F C2F C14F C15F -0.1(12)
C12F C13F C14F C2F 1.6(12)
C12F C13F C14F C15F 179.8(8)
C3G C2G C14G C13G 3.2(12)
C1G C2G C14G C13G -178.4(8)
C3G C2G C14G C15G -179.2(7)
C1G C2G C14G C15G -0.8(12)
C12G C13G C14G C2G -1.1(12)
C12G C13G C14G C15G -178.5(7)
C3H C2H C14H C13H 2.0(12)
C1H C2H C14H C13H -177.4(8)
C3H C2H C14H C15H -179.6(8)
C1H C2H C14H C15H 1.0(12)
C12H C13H C14H C2H -1.1(12)
C12H C13H C14H C15H -179.4(7)
C2A C14A C15A C16A 177.6(8)
C13A C14A C15A C16A -3.6(13)
C2A C14A C15A C20A -0.6(12)
C13A C14A C15A C20A 178.2(7)
C2B C14B C15B C20B -1.0(12)
C13B C14B C15B C20B 177.9(8)
C2B C14B C15B C16B 178.1(8)
C13B C14B C15B C16B -3.0(13)
C2C C14C C15C C20C 1.1(11)
C13C C14C C15C C20C -177.8(8)
C2C C14C C15C C16C -177.9(8)
C13C C14C C15C C16C 3.2(13)
C2D C14D C15D C16D -178.0(8)
C13D C14D C15D C16D 5.0(13)
C2D C14D C15D C20D -0.5(12)
C13D C14D C15D C20D -177.5(8)
C2E C14E C15E C20E 0.4(11)
C13E C14E C15E C20E -178.3(8)
C2E C14E C15E C16E -177.4(8)
C13E C14E C15E C16E 3.9(13)
C2F C14F C15F C20F 0.2(12)
C13F C14F C15F C20F -178.1(8)
C2F C14F C15F C16F -177.7(8)
C13F C14F C15F C16F 4.0(13)
C2G C14G C15G C20G 0.2(11)
C13G C14G C15G C20G 177.7(7)
C2G C14G C15G C16G 178.2(8)
C13G C14G C15G C16G -4.3(13)
C2H C14H C15H C16H 178.4(8)
C13H C14H C15H C16H -3.2(14)
C2H C14H C15H C20H 0.1(12)
C13H C14H C15H C20H 178.4(8)
C20A C15A C16A C17A -1.1(13)
C14A C15A C16A C17A -179.2(8)
C20B C15B C16B C17B 0.1(13)
C14B C15B C16B C17B -179.0(8)
C20C C15C C16C C17C 0.0(13)
C14C C15C C16C C17C 179.0(8)
C20D C15D C16D C17D 0.9(13)
C14D C15D C16D C17D 178.5(8)
C20E C15E C16E C17E 0.9(12)
C14E C15E C16E C17E 178.7(8)
C20F C15F C16F C17F 1.0(13)
C14F C15F C16F C17F 178.9(9)
C20G C15G C16G C17G -0.9(13)
C14G C15G C16G C17G -178.9(8)
C20H C15H C16H C17H -1.0(13)
C14H C15H C16H C17H -179.4(8)
C15A C16A C17A C18A -0.2(15)
C15B C16B C17B C18B -1.9(15)
C15C C16C C17C C18C 1.8(14)
C15D C16D C17D C18D 1.1(15)
C15E C16E C17E C18E 1.4(15)
C15F C16F C17F C18F -0.1(15)
C15G C16G C17G C18G -1.1(14)
C15H C16H C17H C18H 0.1(15)
C16A C17A C18A C19A 1.0(15)
C16A C17A C18A C21A 179.1(9)
C16B C17B C18B C19B 2.0(15)
C16B C17B C18B C21B 179.1(9)
C16C C17C C18C C19C -1.9(13)
C16C C17C C18C C21C -179.7(8)
C16D C17D C18D C19D -2.5(14)
C16D C17D C18D C21D -178.2(9)
C16E C17E C18E C19E -2.1(14)
C16E C17E C18E C21E 179.4(9)
C16F C17F C18F C19F -0.5(14)
C16F C17F C18F C21F -178.7(9)
C16G C17G C18G C19G 2.5(14)
C16G C17G C18G C21G 178.8(8)
C16H C17H C18H C19H 0.4(14)
C16H C17H C18H C21H 178.4(9)
C17A C18A C19A C20A -0.5(14)
C21A C18A C19A C20A -178.7(9)
C17B C18B C19B C20B -0.3(14)
C21B C18B C19B C20B -177.6(9)
C17C C18C C19C C20C 0.1(13)
C21C C18C C19C C20C 178.0(8)
C17D C18D C19D C20D 1.8(14)
C21D C18D C19D C20D 177.5(9)
C17E C18E C19E C20E 0.5(13)
C21E C18E C19E C20E 179.1(9)
C17F C18F C19F C20F 0.3(14)
C21F C18F C19F C20F 178.4(9)
C17G C18G C19G C20G -1.9(14)
C21G C18G C19G C20G -178.2(8)
C17H C18H C19H C20H 0.0(14)
C21H C18H C19H C20H -178.0(9)
C18A C19A C20A O1A 179.0(8)
C18A C19A C20A C15A -0.8(14)
C16A C15A C20A C19A 1.5(13)
C14A C15A C20A C19A 179.8(8)
C16A C15A C20A O1A -178.2(8)
C14A C15A C20A O1A 0.1(12)
C16B C15B C20B O1B -178.1(8)
C14B C15B C20B O1B 1.0(12)
C16B C15B C20B C19B 1.6(13)
C14B C15B C20B C19B -179.2(8)
C18B C19B C20B O1B 178.2(8)
C18B C19B C20B C15B -1.5(14)
C18C C19C C20C O1C -178.4(8)
C18C C19C C20C C15C 1.8(13)
C16C C15C C20C O1C 178.4(8)
C14C C15C C20C O1C -0.7(12)
C16C C15C C20C C19C -1.8(13)
C14C C15C C20C C19C 179.1(8)
C18D C19D C20D O1D -179.5(8)
C18D C19D C20D C15D 0.3(14)
C16D C15D C20D C19D -1.7(13)
C14D C15D C20D C19D -179.4(8)
C16D C15D C20D O1D 178.2(8)
C14D C15D C20D O1D 0.4(13)
C16E C15E C20E C19E -2.5(12)
C14E C15E C20E C19E 179.5(8)
C16E C15E C20E O1E 178.9(8)
C14E C15E C20E O1E 0.9(12)
C18E C19E C20E C15E 1.9(13)
C18E C19E C20E O1E -179.4(8)
C18F C19F C20F O1F -178.5(8)
C18F C19F C20F C15F 0.6(14)
C16F C15F C20F C19F -1.2(13)
C14F C15F C20F C19F -179.3(8)
C16F C15F C20F O1F 177.8(8)
C14F C15F C20F O1F -0.3(13)
C18G C19G C20G O1G 179.8(8)
C18G C19G C20G C15G -0.2(14)
C16G C15G C20G O1G -178.4(8)
C14G C15G C20G O1G -0.3(12)
C16G C15G C20G C19G 1.6(12)
C14G C15G C20G C19G 179.7(8)
C18H C19H C20H O1H 179.7(8)
C18H C19H C20H C15H -0.9(14)
C16H C15H C20H C19H 1.4(13)
C14H C15H C20H C19H 179.9(8)
C16H C15H C20H O1H -179.3(8)
C14H C15H C20H O1H -0.8(12)
O2A C1A O1A C20A -179.9(8)
C2A C1A O1A C20A 1.3(13)
C19A C20A O1A C1A 179.7(8)
C15A C20A O1A C1A -0.6(13)
O2B C1B O1B C20B -179.8(8)
C2B C1B O1B C20B -0.2(12)
C15B C20B O1B C1B -0.4(13)
C19B C20B O1B C1B 179.8(8)
O2C C1C O1C C20C -180.0(8)
C2C C1C O1C C20C -0.6(13)
C19C C20C O1C C1C -179.4(8)
C15C C20C O1C C1C 0.5(13)
O2D C1D O1D C20D 179.9(8)
C2D C1D O1D C20D -0.6(13)
C19D C20D O1D C1D 180.0(8)
C15D C20D O1D C1D 0.1(13)
O2E C1E O1E C20E -179.5(8)
C2E C1E O1E C20E 0.1(12)
C15E C20E O1E C1E -1.1(12)
C19E C20E O1E C1E -179.9(8)
O2F C1F O1F C20F 178.2(8)
C2F C1F O1F C20F -0.3(13)
C19F C20F O1F C1F 179.4(8)
C15F C20F O1F C1F 0.3(13)
O2G C1G O1G C20G -179.7(8)
C2G C1G O1G C20G -1.7(13)
C19G C20G O1G C1G -179.0(8)
C15G C20G O1G C1G 1.0(13)
O2H C1H O1H C20H 179.4(8)
C2H C1H O1H C20H 0.6(13)
C19H C20H O1H C1H 179.8(8)
C15H C20H O1H C1H 0.4(13)
C7A C6A O3A C5A -149.0(9)
C11A C6A O3A C5A 35.1(12)
C4A C5A O3A C6A -51.1(10)
C7B C6B O3B C5B -148.4(9)
C11B C6B O3B C5B 34.1(12)
C4B C5B O3B C6B -49.9(11)
C11C C6C O3C C5C -34.5(12)
C7C C6C O3C C5C 148.6(9)
C4C C5C O3C C6C 51.0(11)
C7D C6D O3D C5D 147.7(9)
C11D C6D O3D C5D -35.5(12)
C4D C5D O3D C6D 51.7(11)
C7E C6E O3E C5E 149.5(9)
C11E C6E O3E C5E -33.3(12)
C4E C5E O3E C6E 48.9(11)
C7F C6F O3F C5F 148.7(9)
C11F C6F O3F C5F -37.5(11)
C4F C5F O3F C6F 51.5(10)
C11G C6G O3G C5G 33.6(12)
C7G C6G O3G C5G -149.5(10)
C4G C5G O3G C6G -50.3(11)
C7H C6H O3H C5H -148.5(9)
C11H C6H O3H C5H 36.1(12)
C4H C5H O3H C6H -51.2(11)
